data_1570720
loop_
_publ_author_name
'Matveev, Evgenii Yu'
'Dontsova, Olga S.'
'Avdeeva, Varvara V.'
'Kubasov, Alexey S.'
'Zhdanov, Andrey P.'
'Nikiforova, Svetlana E.'
'Goeva, Lyudmila V.'
'Zhizhin, Konstantin Yu'
'Malinina, Elena A.'
'Kuznetsov, Nikolay T.'

_publ_section_title
;
 Synthesis and Structures of Lead(II) Complexes with Substituted
 Derivatives of the <i>Closo</i>-Decaborate Anion with a Pendant
 N<sub>3</sub> Group.
;
_journal_issue 24
_journal_name_full 'Molecules (Basel, Switzerland)'
_journal_page_first 8073
_journal_paper_doi 10.3390/molecules28248073
_journal_volume 28
_journal_year 2023
_chemical_formula_moiety 'C53 H51 B10 N13 O7 Pb2, 3(C2 H3 N)'
_chemical_formula_sum 'C59 H60 B10 N16 O7 Pb2'
_chemical_formula_weight 1627.71
_space_group_crystal_system triclinic
_space_group_IT_number 2
_space_group_name_Hall '-P 1'
_space_group_name_H-M_alt 'P -1'
_atom_sites_solution_hydrogens mixed
_atom_sites_solution_primary iterative
_audit_creation_date 2023-11-13
_audit_creation_method
;
Olex2 1.5
(compiled 2023.08.24 svn.re1ec1418 for OlexSys, GUI svn.r6817)
;
_cell_angle_alpha 99.786(19)
_cell_angle_beta 95.463(18)
_cell_angle_gamma 97.987(9)
_cell_formula_units_Z 2
_cell_length_a 9.377(3)
_cell_length_b 17.981(6)
_cell_length_c 19.298(10)
_cell_measurement_reflns_used 7147
_cell_measurement_temperature 100.00
_cell_measurement_theta_max 25.096
_cell_measurement_theta_min 2.158
_cell_volume 3152(2)
_computing_cell_refinement 'SAINT V8.40A (Bruker, 2019)'
_computing_data_reduction 'SAINT V8.40A (Bruker, 2019)'
_computing_molecular_graphics 'Olex2 1.5 (Dolomanov et al., 2009)'
_computing_publication_material 'Olex2 1.5 (Dolomanov et al., 2009)'
_computing_structure_refinement 'SHELXL 2018/3 (Sheldrick, 2015)'
_computing_structure_solution 'olex2.solve 1.5 (Bourhis et al., 2015)'
_diffrn_ambient_temperature 100.00
_diffrn_measured_fraction_theta_full 0.977
_diffrn_measured_fraction_theta_max 0.977
_diffrn_measurement_device_type 'Bruker D8 Venture'
_diffrn_measurement_method '\f and \w scans'
_diffrn_radiation_type MoK\a
_diffrn_radiation_wavelength 0.71073
_diffrn_reflns_av_R_equivalents 0.0361
_diffrn_reflns_av_unetI/netI 0.0689
_diffrn_reflns_Laue_measured_fraction_full 0.977
_diffrn_reflns_Laue_measured_fraction_max 0.977
_diffrn_reflns_limit_h_max 11
_diffrn_reflns_limit_h_min -11
_diffrn_reflns_limit_k_max 21
_diffrn_reflns_limit_k_min -21
_diffrn_reflns_limit_l_max 23
_diffrn_reflns_limit_l_min -22
_diffrn_reflns_number 18658
_diffrn_reflns_point_group_measured_fraction_full 0.977
_diffrn_reflns_point_group_measured_fraction_max 0.977
_diffrn_reflns_theta_full 25.103
_diffrn_reflns_theta_max 25.103
_diffrn_reflns_theta_min 2.158
_exptl_absorpt_coefficient_mu 5.402
_exptl_absorpt_correction_T_max 0.7452
_exptl_absorpt_correction_T_min 0.6032
_exptl_absorpt_correction_type multi-scan
_exptl_absorpt_process_details
;
SADABS-2016/2 (Bruker,2016/2) was used for absorption correction.
wR2(int) was 0.0634 before and 0.0367 after correction.
The Ratio of minimum to maximum transmission is 0.8094.
The \l/2 correction factor is Not present.
;
_exptl_crystal_colour yellow
_exptl_crystal_colour_primary yellow
_exptl_crystal_density_diffrn 1.715
_exptl_crystal_description plate
_exptl_crystal_F_000 1592
_exptl_crystal_size_max 0.04
_exptl_crystal_size_mid 0.04
_exptl_crystal_size_min 0.01
_refine_diff_density_max 3.101
_refine_diff_density_min -1.331
_refine_diff_density_rms 0.171
_refine_ls_extinction_method none
_refine_ls_goodness_of_fit_ref 1.074
_refine_ls_hydrogen_treatment constr
_refine_ls_matrix_type full
_refine_ls_number_parameters 838
_refine_ls_number_reflns 10974
_refine_ls_number_restraints 0
_refine_ls_restrained_S_all 1.074
_refine_ls_R_factor_all 0.0687
_refine_ls_R_factor_gt 0.0517
_refine_ls_shift/su_max 0.001
_refine_ls_shift/su_mean 0.000
_refine_ls_structure_factor_coef Fsqd
_refine_ls_weighting_details 'w=1/[\s^2^(Fo^2^)+(0.0338P)^2^+23.7536P] where P=(Fo^2^+2Fc^2^)/3'
_refine_ls_weighting_scheme calc
_refine_ls_wR_factor_gt 0.1057
_refine_ls_wR_factor_ref 0.1127
_reflns_Friedel_coverage 0.000
_reflns_number_gt 8876
_reflns_number_total 10974
_reflns_threshold_expression 'I > 2\s(I)'
_cod_data_source_file 6.cif
_cod_data_source_block mo_22kub294_0m_a
_cod_database_code 1570720
_shelx_shelxl_version_number 2018/3
_shelx_space_group_comment
;
The symmetry employed for this shelxl refinement is uniquely defined
by the following loop, which should always be used as a source of
symmetry information in preference to the above space-group names.
They are only intended as comments.
;
_shelx_estimated_absorpt_t_max 0.948
_shelx_estimated_absorpt_t_min 0.813
_olex2_refinement_description
;
1. Uiso/Uaniso restraints and constraints
Uanis(C59) = Uanis(C58) = Uanis(N16)
2. Others
 Fixed X: H3(0.42842) H5(0.622841) H6A(0.46146) H7A(0.18931) H8A(0.327841)
 H9(0.61005)
 Fixed Y: H3(0.155241) H5(0.151701) H6A(0.318261) H7A(0.18521) H8A(0.18503)
 H9(0.313931)
 Fixed Z: H3(0.118071) H5(0.348741) H6A(0.189321) H7A(0.20206) H8A(0.365281)
 H9(0.350161)
3.a Secondary CH2 refined with riding coordinates:
 C1(H1A,H1B), C2(H2A,H2B), C3(H3A,H3B), C4(H4A,H4B), C5(H5A,H5B)
3.b Aromatic/amide H refined with riding coordinates:
 C6(H6), C7(H7), C8(H8), C10(H10), C11(H11), C13(H13), C14(H14), C15(H15),
 C18(H18), C19(H19), C20(H20), C22(H22), C23(H23), C25(H25), C26(H26), C27(H27),
  C30(H30), C31(H31), C32(H32), C34(H34), C35(H35), C37(H37), C38(H38),
 C39(H39), C42(H42), C43(H43), C44(H44), C46(H46), C47(H47), C49(H49), C50(H50),
  C51(H51)
3.c Idealised Me refined as rotating group:
 C55(H55A,H55B,H55C), C57(H57A,H57B,H57C), C59(H59A,H59B,H59C)
3.d Boron cage BH refined with riding coordinates:
 B1(H1), B4(H4), B10(H10A)
;
_olex2_submission_special_instructions 'No special instructions were received'

loop_
_space_group_symop_operation_xyz
'x, y, z'
'-x, -y, -z'

loop_
_atom_site_label
_atom_site_type_symbol
_atom_site_fract_x
_atom_site_fract_y
_atom_site_fract_z
_atom_site_U_iso_or_equiv
_atom_site_adp_type
_atom_site_occupancy
_atom_site_site_symmetry_order
_atom_site_calc_flag
_atom_site_refinement_flags_posn
_atom_site_refinement_flags_adp
_atom_site_refinement_flags_occupancy
_atom_site_disorder_assembly
_atom_site_disorder_group
Pb1 Pb 0.56129(3) 0.24535(2) 0.47227(2) 0.01739(10) Uani 1 1 d . . . . .
O2 O 0.8435(6) 0.2472(3) 0.4904(3) 0.0255(15) Uani 1 1 d . . . . .
O3 O 1.0131(7) 0.3340(4) 0.4700(4) 0.0350(17) Uani 1 1 d . . . . .
O4 O 0.7975(7) 0.3619(3) 0.4853(3) 0.0262(15) Uani 1 1 d . . . . .
N4 N 0.8866(8) 0.3153(5) 0.4824(4) 0.0260(18) Uani 1 1 d . . . . .
N5 N 0.4396(8) 0.3626(4) 0.5160(4) 0.0181(16) Uani 1 1 d . . . . .
N6 N 0.6273(8) 0.3042(4) 0.6032(4) 0.0179(16) Uani 1 1 d . . . . .
N7 N 0.3489(7) 0.1805(4) 0.5294(4) 0.0175(16) Uani 1 1 d . . . . .
N8 N 0.6020(8) 0.1217(4) 0.5216(4) 0.0192(16) Uani 1 1 d . . . . .
C6 C 0.3463(9) 0.3906(5) 0.4747(5) 0.021(2) Uani 1 1 d . . . . .
H6 H 0.308828 0.361169 0.429299 0.026 Uiso 1 1 calc R U . . .
C7 C 0.3011(10) 0.4609(5) 0.4947(5) 0.024(2) Uani 1 1 d . . . . .
H7 H 0.234519 0.478606 0.463518 0.029 Uiso 1 1 calc R U . . .
C8 C 0.3528(9) 0.5036(5) 0.5591(5) 0.024(2) Uani 1 1 d . . . . .
H8 H 0.325070 0.552272 0.573039 0.029 Uiso 1 1 calc R U . . .
C9 C 0.4486(9) 0.4754(5) 0.6055(5) 0.0211(19) Uani 1 1 d . . . . .
C10 C 0.5057(10) 0.5175(5) 0.6745(5) 0.025(2) Uani 1 1 d . . . . .
H10 H 0.479607 0.566361 0.689675 0.030 Uiso 1 1 calc R U . . .
C11 C 0.5960(10) 0.4894(5) 0.7183(4) 0.023(2) Uani 1 1 d . . . . .
H11 H 0.632583 0.518403 0.763989 0.028 Uiso 1 1 calc R U . . .
C12 C 0.6373(9) 0.4153(5) 0.6963(5) 0.0215(19) Uani 1 1 d . . . . .
C13 C 0.7335(10) 0.3849(5) 0.7407(5) 0.026(2) Uani 1 1 d . . . . .
H13 H 0.770738 0.411702 0.787026 0.032 Uiso 1 1 calc R U . . .
C14 C 0.7716(10) 0.3154(5) 0.7148(5) 0.024(2) Uani 1 1 d . . . . .
H14 H 0.834099 0.292724 0.743699 0.029 Uiso 1 1 calc R U . . .
C15 C 0.7181(9) 0.2785(5) 0.6460(5) 0.022(2) Uani 1 1 d . . . . .
H15 H 0.749280 0.231513 0.628865 0.027 Uiso 1 1 calc R U . . .
C16 C 0.5869(9) 0.3729(5) 0.6276(4) 0.0173(18) Uani 1 1 d . . . . .
C17 C 0.4892(9) 0.4032(5) 0.5818(4) 0.0187(19) Uani 1 1 d . . . . .
C18 C 0.2202(10) 0.2041(5) 0.5297(5) 0.024(2) Uani 1 1 d . . . . .
H18 H 0.199092 0.239736 0.500616 0.028 Uiso 1 1 calc R U . . .
C19 C 0.1152(10) 0.1789(5) 0.5706(5) 0.027(2) Uani 1 1 d . . . . .
H19 H 0.024269 0.196492 0.568383 0.033 Uiso 1 1 calc R U . . .
C20 C 0.1442(10) 0.1288(5) 0.6137(5) 0.025(2) Uani 1 1 d . . . . .
H20 H 0.073824 0.111214 0.641950 0.031 Uiso 1 1 calc R U . . .
C21 C 0.2798(9) 0.1033(5) 0.6157(5) 0.022(2) Uani 1 1 d . . . . .
C22 C 0.3177(10) 0.0503(5) 0.6589(5) 0.025(2) Uani 1 1 d . . . . .
H22 H 0.253036 0.034860 0.690682 0.030 Uiso 1 1 calc R U . . .
C23 C 0.4427(10) 0.0214(5) 0.6558(5) 0.027(2) Uani 1 1 d . . . . .
H23 H 0.465391 -0.013534 0.685498 0.033 Uiso 1 1 calc R U . . .
C24 C 0.5415(10) 0.0433(5) 0.6078(5) 0.023(2) Uani 1 1 d . . . . .
C25 C 0.6681(10) 0.0119(5) 0.5991(5) 0.031(2) Uani 1 1 d . . . . .
H25 H 0.691700 -0.025252 0.626020 0.037 Uiso 1 1 calc R U . . .
C26 C 0.7586(10) 0.0340(5) 0.5524(5) 0.026(2) Uani 1 1 d . . . . .
H26 H 0.843537 0.011793 0.545504 0.031 Uiso 1 1 calc R U . . .
C27 C 0.7229(10) 0.0904(5) 0.5148(5) 0.025(2) Uani 1 1 d . . . . .
H27 H 0.786893 0.107211 0.483321 0.030 Uiso 1 1 calc R U . . .
C28 C 0.5115(9) 0.0988(4) 0.5669(5) 0.020(2) Uani 1 1 d . . . . .
C29 C 0.3775(9) 0.1286(5) 0.5708(4) 0.0172(18) Uani 1 1 d . . . . .
Pb2 Pb 0.23706(3) 0.25997(2) 0.08065(2) 0.01854(10) Uani 1 1 d . . . . .
O5 O 0.2529(7) 0.4119(3) 0.1176(3) 0.0288(15) Uani 1 1 d . . . . .
O6 O 0.0342(7) 0.3501(3) 0.1068(3) 0.0245(14) Uani 1 1 d . . . . .
O7 O 0.0719(8) 0.4739(4) 0.1185(4) 0.0394(18) Uani 1 1 d . . . . .
N9 N 0.1187(8) 0.4133(4) 0.1147(4) 0.0226(17) Uani 1 1 d . . . . .
N10 N -0.0111(8) 0.1702(4) 0.0412(4) 0.0218(17) Uani 1 1 d . . . . .
N11 N 0.2318(7) 0.1472(4) -0.0260(4) 0.0211(16) Uani 1 1 d . . . . .
N12 N 0.1701(8) 0.3136(4) -0.0283(3) 0.0186(16) Uani 1 1 d . . . . .
N13 N 0.4556(8) 0.3209(4) 0.0239(4) 0.0211(16) Uani 1 1 d . . . . .
C30 C -0.1262(10) 0.1775(5) 0.0762(5) 0.025(2) Uani 1 1 d . . . . .
H30 H -0.117521 0.218748 0.115126 0.031 Uiso 1 1 calc R U . . .
C31 C -0.2568(10) 0.1287(5) 0.0593(5) 0.030(2) Uani 1 1 d . . . . .
H31 H -0.334585 0.135624 0.086674 0.036 Uiso 1 1 calc R U . . .
C32 C -0.2722(11) 0.0705(5) 0.0027(5) 0.030(2) Uani 1 1 d . . . . .
H32 H -0.362965 0.037968 -0.011044 0.036 Uiso 1 1 calc R U . . .
C33 C -0.1548(10) 0.0579(5) -0.0357(5) 0.023(2) Uani 1 1 d . . . . .
C34 C -0.1612(11) -0.0016(5) -0.0953(5) 0.029(2) Uani 1 1 d . . . . .
H34 H -0.249644 -0.035725 -0.110978 0.035 Uiso 1 1 calc R U . . .
C35 C -0.0453(11) -0.0109(5) -0.1302(5) 0.028(2) Uani 1 1 d . . . . .
H35 H -0.053093 -0.051451 -0.169581 0.033 Uiso 1 1 calc R U . . .
C36 C 0.0887(11) 0.0393(5) -0.1086(5) 0.026(2) Uani 1 1 d . . . . .
C37 C 0.2141(11) 0.0313(5) -0.1419(5) 0.029(2) Uani 1 1 d . . . . .
H37 H 0.208594 -0.007860 -0.182399 0.035 Uiso 1 1 calc R U . . .
C38 C 0.3427(11) 0.0774(5) -0.1183(5) 0.032(2) Uani 1 1 d . . . . .
H38 H 0.427337 0.070572 -0.140441 0.039 Uiso 1 1 calc R U . . .
C39 C 0.3450(11) 0.1363(5) -0.0590(5) 0.029(2) Uani 1 1 d . . . . .
H39 H 0.433715 0.169880 -0.042321 0.035 Uiso 1 1 calc R U . . .
C40 C 0.1037(10) 0.0999(4) -0.0503(4) 0.0190(19) Uani 1 1 d . . . . .
C41 C -0.0221(10) 0.1097(5) -0.0138(5) 0.0207(19) Uani 1 1 d . . . . .
C42 C 0.0316(10) 0.3093(5) -0.0540(4) 0.0208(19) Uani 1 1 d . . . . .
H42 H -0.040484 0.278149 -0.035766 0.025 Uiso 1 1 calc R U . . .
C43 C -0.0114(10) 0.3480(5) -0.1058(5) 0.026(2) Uani 1 1 d . . . . .
H43 H -0.111334 0.343229 -0.122880 0.032 Uiso 1 1 calc R U . . .
C44 C 0.0910(10) 0.3939(5) -0.1330(5) 0.024(2) Uani 1 1 d . . . . .
H44 H 0.062325 0.421529 -0.168311 0.029 Uiso 1 1 calc R U . . .
C45 C 0.2393(10) 0.3993(5) -0.1075(4) 0.0211(19) Uani 1 1 d . . . . .
C46 C 0.3519(11) 0.4460(5) -0.1324(5) 0.026(2) Uani 1 1 d . . . . .
H46 H 0.328500 0.473930 -0.168388 0.031 Uiso 1 1 calc R U . . .
C47 C 0.4927(11) 0.4509(5) -0.1047(5) 0.032(2) Uani 1 1 d . . . . .
H47 H 0.565972 0.483003 -0.121315 0.038 Uiso 1 1 calc R U . . .
C48 C 0.5331(10) 0.4092(5) -0.0517(5) 0.024(2) Uani 1 1 d . . . . .
C49 C 0.6764(10) 0.4142(6) -0.0214(5) 0.031(2) Uani 1 1 d . . . . .
H49 H 0.752380 0.445844 -0.036728 0.038 Uiso 1 1 calc R U . . .
C50 C 0.7058(10) 0.3745(6) 0.0289(5) 0.032(2) Uani 1 1 d . . . . .
H50 H 0.803149 0.378186 0.049725 0.039 Uiso 1 1 calc R U . . .
C51 C 0.5943(10) 0.3269(5) 0.0517(5) 0.026(2) Uani 1 1 d . . . . .
H51 H 0.617783 0.298551 0.087290 0.031 Uiso 1 1 calc R U . . .
C52 C 0.4240(9) 0.3620(5) -0.0264(4) 0.0201(19) Uani 1 1 d . . . . .
C53 C 0.2742(9) 0.3579(5) -0.0541(4) 0.0203(19) Uani 1 1 d . . . . .
O1 O 0.7500(7) 0.2524(4) 0.2164(3) 0.0337(16) Uani 1 1 d . . . . .
N1 N 0.9247(12) 0.5966(7) 0.3078(6) 0.061(3) Uani 1 1 d . . . . .
N2 N 0.8217(11) 0.6277(6) 0.3154(5) 0.043(2) Uani 1 1 d . . . . .
N3 N 0.7238(14) 0.6587(7) 0.3149(6) 0.065(3) Uani 1 1 d . . . . .
C1 C 0.8007(10) 0.3321(5) 0.2319(5) 0.033(2) Uani 1 1 d . . . . .
H1A H 0.731000 0.358566 0.258320 0.040 Uiso 1 1 calc R U . . .
H1B H 0.807374 0.351636 0.187153 0.040 Uiso 1 1 calc R U . . .
C2 C 0.9504(10) 0.3496(6) 0.2763(6) 0.035(2) Uani 1 1 d . . . . .
H2A H 0.943497 0.329534 0.320768 0.042 Uiso 1 1 calc R U . . .
H2B H 1.019808 0.323097 0.249678 0.042 Uiso 1 1 calc R U . . .
C3 C 1.0065(12) 0.4337(6) 0.2938(6) 0.040(3) Uani 1 1 d . . . . .
H3A H 0.989660 0.456060 0.250869 0.048 Uiso 1 1 calc R U . . .
H3B H 1.112496 0.441523 0.308249 0.048 Uiso 1 1 calc R U . . .
C4 C 0.9350(12) 0.4749(6) 0.3524(6) 0.046(3) Uani 1 1 d . . . . .
H4A H 0.960774 0.455775 0.396364 0.055 Uiso 1 1 calc R U . . .
H4B H 0.828505 0.461677 0.340037 0.055 Uiso 1 1 calc R U . . .
C5 C 0.9754(12) 0.5611(7) 0.3672(5) 0.042(3) Uani 1 1 d . . . . .
H5A H 0.933146 0.582277 0.409926 0.050 Uiso 1 1 calc R U . . .
H5B H 1.082230 0.574651 0.377400 0.050 Uiso 1 1 calc R U . . .
B1 B 0.5604(12) 0.1259(6) 0.2205(5) 0.025(2) Uani 1 1 d . . . . .
H1 H 0.621285 0.079337 0.199454 0.030 Uiso 1 1 calc R U . . .
B2 B 0.6113(10) 0.2218(6) 0.2343(5) 0.020(2) Uani 1 1 d . . . . .
B3 B 0.4489(12) 0.1714(6) 0.1772(5) 0.024(2) Uani 1 1 d . . . . .
H3 H 0.428420 0.155241 0.118071 0.029 Uiso 1 1 d . U . . .
B4 B 0.3949(11) 0.1191(6) 0.2469(5) 0.022(2) Uani 1 1 d . . . . .
H4 H 0.331481 0.060898 0.244164 0.027 Uiso 1 1 calc R U . . .
B5 B 0.5568(11) 0.1696(6) 0.3049(6) 0.023(2) Uani 1 1 d . . . . .
H5 H 0.622841 0.151701 0.348741 0.028 Uiso 1 1 d . U . . .
B6 B 0.4558(11) 0.2712(6) 0.2206(5) 0.020(2) Uani 1 1 d . . . . .
H6A H 0.461460 0.318261 0.189321 0.024 Uiso 1 1 d . U . . .
B7 B 0.3042(11) 0.1975(6) 0.2279(5) 0.023(2) Uani 1 1 d . . . . .
H7A H 0.189310 0.185210 0.202060 0.028 Uiso 1 1 d . U . . .
B8 B 0.3812(10) 0.1969(6) 0.3181(5) 0.019(2) Uani 1 1 d . . . . .
H8A H 0.327841 0.185030 0.365281 0.023 Uiso 1 1 d . U . . .
B9 B 0.5375(12) 0.2689(5) 0.3099(5) 0.022(2) Uani 1 1 d . . . . .
H9 H 0.610050 0.313931 0.350161 0.026 Uiso 1 1 d . U . . .
B10 B 0.3571(11) 0.2794(5) 0.2901(5) 0.021(2) Uani 1 1 d . . . . .
H10A H 0.294968 0.325328 0.311343 0.025 Uiso 1 1 calc R U . . .
N14 N 1.3077(14) 0.8016(8) 0.1168(7) 0.074(4) Uani 1 1 d . . . . .
C54 C 1.2640(17) 0.8381(8) 0.1649(8) 0.063(4) Uani 1 1 d . . . . .
C55 C 1.2062(18) 0.8805(7) 0.2249(7) 0.073(5) Uani 1 1 d . . . . .
H55A H 1.100487 0.866050 0.219838 0.109 Uiso 1 1 calc R U . . .
H55B H 1.230567 0.935495 0.225854 0.109 Uiso 1 1 calc R U . . .
H55C H 1.248789 0.868311 0.269177 0.109 Uiso 1 1 calc R U . . .
N15 N 0.8690(14) 0.7943(6) 0.2103(6) 0.067(3) Uani 1 1 d . . . . .
C56 C 0.7410(16) 0.7777(7) 0.2136(7) 0.056(4) Uani 1 1 d . . . . .
C57 C 0.5881(15) 0.7574(8) 0.2124(8) 0.072(4) Uani 1 1 d . . . . .
H57A H 0.538276 0.768773 0.169389 0.108 Uiso 1 1 calc R U . . .
H57B H 0.556332 0.786693 0.254152 0.108 Uiso 1 1 calc R U . . .
H57C H 0.564577 0.702618 0.212862 0.108 Uiso 1 1 calc R U . . .
N16 N -0.0193(11) -0.0363(6) 0.6661(7) 0.070(2) Uani 1 1 d . . . . .
C58 C -0.0030(13) -0.1003(7) 0.6620(9) 0.070(2) Uani 1 1 d . . . . .
C59 C 0.0196(13) -0.1747(7) 0.6704(8) 0.070(2) Uani 1 1 d . . . . .
H59A H 0.040331 -0.203019 0.625380 0.105 Uiso 1 1 calc R U . . .
H59B H -0.067681 -0.201591 0.684828 0.105 Uiso 1 1 calc R U . . .
H59C H 0.101945 -0.171049 0.706804 0.105 Uiso 1 1 calc R U . . .

loop_
_atom_site_aniso_label
_atom_site_aniso_U_11
_atom_site_aniso_U_22
_atom_site_aniso_U_33
_atom_site_aniso_U_23
_atom_site_aniso_U_13
_atom_site_aniso_U_12
Pb1 0.01865(18) 0.01647(17) 0.01672(18) 0.00360(13) -0.00063(13) 0.00290(14)
O2 0.024(3) 0.013(3) 0.045(4) 0.017(3) 0.004(3) 0.008(3)
O3 0.013(3) 0.040(4) 0.053(5) 0.011(3) 0.005(3) 0.004(3)
O4 0.024(3) 0.021(3) 0.033(4) 0.009(3) -0.006(3) 0.005(3)
N4 0.016(4) 0.036(5) 0.025(4) 0.008(4) -0.003(3) 0.001(4)
N5 0.024(4) 0.007(3) 0.022(4) 0.005(3) -0.003(3) 0.001(3)
N6 0.021(4) 0.008(3) 0.025(4) 0.006(3) -0.002(3) 0.004(3)
N7 0.018(4) 0.015(4) 0.020(4) 0.005(3) -0.004(3) 0.004(3)
N8 0.018(4) 0.012(4) 0.026(4) 0.002(3) 0.003(3) 0.001(3)
C6 0.024(5) 0.016(4) 0.022(5) 0.008(4) -0.009(4) 0.000(4)
C7 0.021(5) 0.016(4) 0.042(6) 0.018(4) -0.002(4) 0.008(4)
C8 0.022(5) 0.016(4) 0.039(6) 0.009(4) 0.004(4) 0.010(4)
C9 0.012(4) 0.018(4) 0.034(5) 0.005(4) 0.003(4) 0.005(4)
C10 0.029(5) 0.014(4) 0.031(5) -0.002(4) 0.003(4) 0.007(4)
C11 0.030(5) 0.020(5) 0.015(5) -0.003(4) -0.002(4) -0.001(4)
C12 0.022(5) 0.014(4) 0.029(5) 0.003(4) 0.005(4) 0.005(4)
C13 0.035(5) 0.021(5) 0.019(5) 0.003(4) -0.015(4) 0.001(4)
C14 0.026(5) 0.025(5) 0.020(5) 0.008(4) -0.008(4) 0.005(4)
C15 0.022(5) 0.018(4) 0.029(5) 0.007(4) 0.002(4) 0.008(4)
C16 0.016(4) 0.014(4) 0.023(5) 0.010(3) 0.000(3) -0.001(4)
C17 0.015(4) 0.017(4) 0.024(5) 0.011(4) 0.000(3) -0.001(4)
C18 0.032(5) 0.015(4) 0.025(5) 0.008(4) -0.004(4) 0.008(4)
C19 0.020(5) 0.022(5) 0.040(6) 0.004(4) 0.003(4) 0.009(4)
C20 0.029(5) 0.017(5) 0.025(5) 0.000(4) 0.002(4) -0.005(4)
C21 0.020(5) 0.021(5) 0.023(5) 0.008(4) -0.004(4) -0.003(4)
C22 0.027(5) 0.018(5) 0.030(5) 0.008(4) -0.002(4) 0.000(4)
C23 0.035(6) 0.020(5) 0.028(5) 0.008(4) 0.000(4) 0.004(4)
C24 0.026(5) 0.010(4) 0.030(5) 0.004(4) -0.004(4) 0.002(4)
C25 0.031(6) 0.017(5) 0.043(6) 0.006(4) -0.004(5) 0.005(4)
C26 0.017(5) 0.021(5) 0.036(6) 0.001(4) -0.006(4) 0.006(4)
C27 0.025(5) 0.018(5) 0.026(5) -0.008(4) 0.000(4) 0.003(4)
C28 0.023(5) 0.006(4) 0.027(5) 0.001(3) -0.005(4) -0.003(4)
C29 0.020(4) 0.015(4) 0.015(4) 0.001(3) -0.006(3) 0.002(4)
Pb2 0.01781(18) 0.01902(18) 0.01799(18) 0.00219(13) -0.00076(13) 0.00376(14)
O5 0.020(3) 0.024(3) 0.037(4) -0.003(3) 0.000(3) -0.003(3)
O6 0.025(3) 0.020(3) 0.025(3) -0.002(3) 0.002(3) 0.001(3)
O7 0.045(5) 0.023(4) 0.050(5) -0.001(3) 0.002(4) 0.015(3)
N9 0.025(4) 0.018(4) 0.024(4) 0.002(3) 0.002(3) 0.006(4)
N10 0.025(4) 0.020(4) 0.019(4) 0.002(3) 0.001(3) 0.006(3)
N11 0.013(4) 0.024(4) 0.027(4) 0.001(3) 0.002(3) 0.010(3)
N12 0.021(4) 0.021(4) 0.011(4) -0.002(3) 0.001(3) 0.003(3)
N13 0.018(4) 0.024(4) 0.020(4) -0.002(3) 0.000(3) 0.007(3)
C30 0.022(5) 0.023(5) 0.032(5) 0.006(4) 0.008(4) 0.002(4)
C31 0.021(5) 0.031(5) 0.039(6) 0.010(5) 0.008(4) 0.001(4)
C32 0.028(5) 0.024(5) 0.038(6) 0.014(4) -0.004(4) -0.005(4)
C33 0.033(5) 0.015(4) 0.022(5) 0.008(4) -0.001(4) -0.001(4)
C34 0.041(6) 0.027(5) 0.016(5) 0.006(4) -0.001(4) -0.005(5)
C35 0.049(6) 0.012(4) 0.019(5) -0.004(4) -0.006(4) 0.007(4)
C36 0.037(6) 0.018(5) 0.024(5) 0.005(4) -0.002(4) 0.008(4)
C37 0.036(6) 0.022(5) 0.028(5) -0.003(4) 0.007(4) 0.012(4)
C38 0.039(6) 0.035(6) 0.027(5) 0.008(4) 0.010(4) 0.016(5)
C39 0.027(5) 0.031(5) 0.031(6) 0.011(4) -0.003(4) 0.008(4)
C40 0.036(5) 0.009(4) 0.015(4) 0.005(3) 0.001(4) 0.011(4)
C41 0.027(5) 0.013(4) 0.024(5) 0.005(4) 0.002(4) 0.007(4)
C42 0.024(5) 0.021(5) 0.017(5) 0.001(4) 0.001(4) 0.006(4)
C43 0.022(5) 0.030(5) 0.025(5) -0.001(4) -0.004(4) 0.010(4)
C44 0.034(5) 0.020(5) 0.020(5) 0.002(4) 0.006(4) 0.014(4)
C45 0.029(5) 0.013(4) 0.020(5) 0.001(3) 0.005(4) 0.003(4)
C46 0.042(6) 0.018(5) 0.021(5) 0.003(4) 0.013(4) 0.012(4)
C47 0.034(6) 0.027(5) 0.031(6) -0.001(4) 0.012(4) -0.003(5)
C48 0.027(5) 0.018(5) 0.026(5) -0.005(4) 0.007(4) 0.004(4)
C49 0.022(5) 0.031(5) 0.035(6) -0.010(4) 0.018(4) -0.008(4)
C50 0.021(5) 0.040(6) 0.032(6) -0.006(5) 0.006(4) 0.003(5)
C51 0.021(5) 0.033(5) 0.025(5) 0.000(4) 0.001(4) 0.010(4)
C52 0.018(4) 0.025(5) 0.016(4) -0.003(4) 0.006(3) 0.003(4)
C53 0.025(5) 0.017(4) 0.016(4) -0.007(3) 0.005(4) 0.003(4)
O1 0.028(4) 0.036(4) 0.034(4) -0.002(3) -0.002(3) 0.006(3)
N1 0.064(7) 0.083(8) 0.054(7) 0.028(6) 0.024(6) 0.045(7)
N2 0.038(6) 0.040(6) 0.050(6) 0.010(5) 0.015(5) 0.001(5)
N3 0.069(8) 0.068(8) 0.070(8) 0.027(6) 0.021(6) 0.020(7)
C1 0.027(5) 0.032(6) 0.044(6) 0.018(5) 0.001(5) 0.003(5)
C2 0.019(5) 0.041(6) 0.049(7) 0.019(5) 0.001(4) 0.009(5)
C3 0.038(6) 0.047(7) 0.034(6) 0.005(5) 0.001(5) 0.005(5)
C4 0.038(6) 0.047(7) 0.046(7) 0.006(5) 0.003(5) -0.013(6)
C5 0.033(6) 0.068(8) 0.022(5) 0.006(5) 0.003(4) 0.004(6)
B1 0.034(6) 0.020(5) 0.020(5) 0.004(4) -0.003(4) 0.009(5)
B2 0.009(5) 0.031(6) 0.019(5) 0.006(4) -0.004(4) 0.004(4)
B3 0.028(6) 0.022(5) 0.017(5) -0.002(4) -0.006(4) -0.001(5)
B4 0.026(6) 0.016(5) 0.023(6) 0.007(4) -0.010(4) 0.001(4)
B5 0.024(5) 0.017(5) 0.031(6) 0.008(4) -0.001(4) 0.007(4)
B6 0.024(5) 0.017(5) 0.019(5) 0.000(4) 0.000(4) 0.006(4)
B7 0.021(5) 0.018(5) 0.024(6) -0.001(4) -0.004(4) -0.006(4)
B8 0.010(5) 0.024(5) 0.023(5) 0.001(4) 0.005(4) 0.007(4)
B9 0.033(6) 0.014(5) 0.020(5) 0.001(4) 0.002(4) 0.016(4)
B10 0.018(5) 0.011(5) 0.031(6) -0.004(4) 0.003(4) 0.004(4)
N14 0.064(8) 0.081(9) 0.073(9) 0.029(7) 0.001(7) -0.013(7)
C54 0.072(10) 0.052(9) 0.061(10) 0.033(7) -0.017(8) -0.015(8)
C55 0.117(13) 0.041(7) 0.050(9) 0.004(6) -0.013(8) -0.002(8)
N15 0.072(9) 0.052(7) 0.071(8) -0.007(6) 0.016(7) 0.008(7)
C56 0.072(10) 0.038(7) 0.048(8) -0.005(6) -0.023(7) 0.010(7)
C57 0.074(11) 0.052(8) 0.081(11) 0.000(7) -0.004(8) 0.005(8)
N16 0.030(4) 0.049(4) 0.138(7) 0.046(5) -0.005(4) 0.005(3)
C58 0.030(4) 0.049(4) 0.138(7) 0.046(5) -0.005(4) 0.005(3)
C59 0.030(4) 0.049(4) 0.138(7) 0.046(5) -0.005(4) 0.005(3)

loop_
_atom_type_symbol
_atom_type_description
_atom_type_scat_dispersion_real
_atom_type_scat_dispersion_imag
_atom_type_scat_source
C C 0.0033 0.0016 'International Tables Vol C Tables 4.2.6.8 and 6.1.1.4'
H H 0.0000 0.0000 'International Tables Vol C Tables 4.2.6.8 and 6.1.1.4'
B B 0.0013 0.0007 'International Tables Vol C Tables 4.2.6.8 and 6.1.1.4'
N N 0.0061 0.0033 'International Tables Vol C Tables 4.2.6.8 and 6.1.1.4'
O O 0.0106 0.0060 'International Tables Vol C Tables 4.2.6.8 and 6.1.1.4'
Pb Pb -3.3944 10.1111 'International Tables Vol C Tables 4.2.6.8 and 6.1.1.4'

loop_
_geom_angle_atom_site_label_1
_geom_angle_atom_site_label_2
_geom_angle_atom_site_label_3
_geom_angle
_geom_angle_site_symmetry_1
_geom_angle_site_symmetry_3
_geom_angle_publ_flag
O2 Pb1 O4 47.35(18) . . ?
O2 Pb1 B5 89.1(2) . . ?
O2 Pb1 H5 74.82(14) . . ?
O2 Pb1 B8 121.0(2) . . ?
O2 Pb1 H8A 137.53(14) . . ?
O2 Pb1 B9 97.0(2) . . ?
O2 Pb1 H9 86.29(13) . . ?
O4 Pb1 B5 99.0(2) . . ?
O4 Pb1 H5 97.94(14) . . ?
O4 Pb1 B8 115.1(2) . . ?
O4 Pb1 H8A 133.34(12) . . ?
O4 Pb1 B9 81.7(2) . . ?
O4 Pb1 H9 62.11(12) . . ?
N5 Pb1 O2 123.2(2) . . ?
N5 Pb1 O4 80.1(2) . . ?
N5 Pb1 N7 79.8(2) . . ?
N5 Pb1 N8 134.2(2) . . ?
N5 Pb1 B5 124.0(2) . . ?
N5 Pb1 H5 143.11(15) . . ?
N5 Pb1 B8 97.3(2) . . ?
N5 Pb1 H8A 91.67(15) . . ?
N5 Pb1 B9 94.3(2) . . ?
N5 Pb1 H9 85.95(15) . . ?
N6 Pb1 O2 77.7(2) . . ?
N6 Pb1 O4 71.8(2) . . ?
N6 Pb1 N5 64.8(2) . . ?
N6 Pb1 N7 77.5(2) . . ?
N6 Pb1 N8 80.9(2) . . ?
N6 Pb1 B5 166.8(2) . . ?
N6 Pb1 H5 149.74(16) . . ?
N6 Pb1 B8 160.3(2) . . ?
N6 Pb1 H8A 144.06(16) . . ?
N6 Pb1 B9 148.3(2) . . ?
N6 Pb1 H9 128.88(14) . . ?
N7 Pb1 O2 132.69(19) . . ?
N7 Pb1 O4 148.3(2) . . ?
N7 Pb1 N8 63.2(2) . . ?
N7 Pb1 B5 112.5(2) . . ?
N7 Pb1 H5 112.85(15) . . ?
N7 Pb1 B8 91.6(2) . . ?
N7 Pb1 H8A 71.50(15) . . ?
N7 Pb1 B9 124.1(2) . . ?
N7 Pb1 H9 139.80(14) . . ?
N8 Pb1 O2 73.51(19) . . ?
N8 Pb1 O4 118.18(19) . . ?
N8 Pb1 B5 95.9(2) . . ?
N8 Pb1 H5 79.37(16) . . ?
N8 Pb1 B8 109.1(2) . . ?
N8 Pb1 H8A 100.43(15) . . ?
N8 Pb1 B9 128.1(2) . . ?
N8 Pb1 H9 139.81(16) . . ?
H5 Pb1 B5 19.36(18) . . ?
H5 Pb1 B8 49.86(18) . . ?
H5 Pb1 B9 49.43(18) . . ?
H5 Pb1 H9 61.71(3) . . ?
B8 Pb1 B5 32.4(2) . . ?
B8 Pb1 B9 33.5(2) . . ?
H8A Pb1 B5 49.03(18) . . ?
H8A Pb1 H5 62.83(3) . . ?
H8A Pb1 B8 20.19(17) . . ?
H8A Pb1 B9 53.02(19) . . ?
H8A Pb1 H9 71.59(3) . . ?
B9 Pb1 B5 32.3(2) . . ?
H9 Pb1 B5 48.49(17) . . ?
H9 Pb1 B8 53.09(17) . . ?
H9 Pb1 B9 20.16(18) . . ?
N4 O2 Pb1 99.5(5) . . ?
N4 O4 Pb1 92.3(4) . . ?
O3 N4 O2 119.9(8) . . ?
O3 N4 O4 121.4(7) . . ?
O4 N4 O2 118.7(7) . . ?
C6 N5 Pb1 123.8(6) . . ?
C6 N5 C17 118.5(7) . . ?
C17 N5 Pb1 117.1(5) . . ?
C15 N6 Pb1 123.3(6) . . ?
C15 N6 C16 117.2(7) . . ?
C16 N6 Pb1 118.6(5) . . ?
C18 N7 Pb1 123.0(5) . . ?
C18 N7 C29 117.9(7) . . ?
C29 N7 Pb1 118.2(5) . . ?
C27 N8 Pb1 122.3(6) . . ?
C27 N8 C28 119.0(8) . . ?
C28 N8 Pb1 117.3(6) . . ?
N5 C6 H6 118.4 . . ?
N5 C6 C7 123.3(8) . . ?
C7 C6 H6 118.4 . . ?
C6 C7 H7 120.4 . . ?
C8 C7 C6 119.3(8) . . ?
C8 C7 H7 120.4 . . ?
C7 C8 H8 120.2 . . ?
C7 C8 C9 119.5(8) . . ?
C9 C8 H8 120.2 . . ?
C8 C9 C10 122.0(8) . . ?
C8 C9 C17 118.2(8) . . ?
C17 C9 C10 119.8(8) . . ?
C9 C10 H10 119.4 . . ?
C11 C10 C9 121.3(8) . . ?
C11 C10 H10 119.4 . . ?
C10 C11 H11 119.8 . . ?
C10 C11 C12 120.3(8) . . ?
C12 C11 H11 119.8 . . ?
C13 C12 C11 121.6(8) . . ?
C13 C12 C16 118.2(8) . . ?
C16 C12 C11 120.1(8) . . ?
C12 C13 H13 121.0 . . ?
C14 C13 C12 118.0(8) . . ?
C14 C13 H13 121.0 . . ?
C13 C14 H14 120.2 . . ?
C13 C14 C15 119.5(8) . . ?
C15 C14 H14 120.2 . . ?
N6 C15 C14 124.5(9) . . ?
N6 C15 H15 117.7 . . ?
C14 C15 H15 117.7 . . ?
N6 C16 C12 122.5(7) . . ?
N6 C16 C17 118.6(7) . . ?
C12 C16 C17 118.9(8) . . ?
N5 C17 C9 121.2(7) . . ?
N5 C17 C16 119.2(8) . . ?
C9 C17 C16 119.6(8) . . ?
N7 C18 H18 118.4 . . ?
N7 C18 C19 123.2(8) . . ?
C19 C18 H18 118.4 . . ?
C18 C19 H19 120.3 . . ?
C20 C19 C18 119.4(9) . . ?
C20 C19 H19 120.3 . . ?
C19 C20 H20 120.4 . . ?
C19 C20 C21 119.2(9) . . ?
C21 C20 H20 120.4 . . ?
C20 C21 C22 122.5(8) . . ?
C29 C21 C20 118.1(8) . . ?
C29 C21 C22 119.3(9) . . ?
C21 C22 H22 119.1 . . ?
C23 C22 C21 121.9(9) . . ?
C23 C22 H22 119.1 . . ?
C22 C23 H23 120.0 . . ?
C22 C23 C24 120.0(9) . . ?
C24 C23 H23 120.0 . . ?
C25 C24 C23 122.7(8) . . ?
C25 C24 C28 117.5(9) . . ?
C28 C24 C23 119.7(9) . . ?
C24 C25 H25 119.6 . . ?
C26 C25 C24 120.8(9) . . ?
C26 C25 H25 119.6 . . ?
C25 C26 H26 120.9 . . ?
C25 C26 C27 118.3(9) . . ?
C27 C26 H26 120.9 . . ?
N8 C27 C26 122.6(9) . . ?
N8 C27 H27 118.7 . . ?
C26 C27 H27 118.7 . . ?
N8 C28 C24 121.8(9) . . ?
N8 C28 C29 119.0(8) . . ?
C24 C28 C29 119.1(8) . . ?
N7 C29 C21 122.0(8) . . ?
N7 C29 C28 118.2(8) . . ?
C21 C29 C28 119.8(8) . . ?
O5 Pb2 O6 47.51(18) . . ?
O5 Pb2 B3 118.6(2) . . ?
O5 Pb2 H3 132.27(13) . . ?
O5 Pb2 B6 86.4(2) . . ?
O5 Pb2 H6A 69.77(13) . . ?
O5 Pb2 B7 106.1(2) . . ?
O5 Pb2 H7A 110.84(14) . . ?
O6 Pb2 B3 135.5(2) . . ?
O6 Pb2 H3 153.30(13) . . ?
O6 Pb2 B6 110.3(2) . . ?
O6 Pb2 H6A 104.14(12) . . ?
O6 Pb2 B7 104.6(2) . . ?
O6 Pb2 H7A 93.49(13) . . ?
N10 Pb2 O5 121.6(2) . . ?
N10 Pb2 O6 74.8(2) . . ?
N10 Pb2 N11 64.0(2) . . ?
N10 Pb2 N13 139.1(2) . . ?
N10 Pb2 B3 107.9(2) . . ?
N10 Pb2 H3 102.54(16) . . ?
N10 Pb2 B6 127.9(2) . . ?
N10 Pb2 H6A 146.50(15) . . ?
N10 Pb2 B7 94.9(2) . . ?
N10 Pb2 H7A 75.99(16) . . ?
N11 Pb2 O5 144.3(2) . . ?
N11 Pb2 O6 128.4(2) . . ?
N11 Pb2 B3 87.8(2) . . ?
N11 Pb2 H3 69.39(16) . . ?
N11 Pb2 B6 119.1(2) . . ?
N11 Pb2 H6A 127.43(15) . . ?
N11 Pb2 B7 108.4(2) . . ?
N11 Pb2 H7A 104.66(16) . . ?
N12 Pb2 O5 71.1(2) . . ?
N12 Pb2 O6 70.8(2) . . ?
N12 Pb2 N10 83.8(2) . . ?
N12 Pb2 N11 75.0(2) . . ?
N12 Pb2 N13 64.7(2) . . ?
N12 Pb2 B3 152.7(3) . . ?
N12 Pb2 H3 135.86(17) . . ?
N12 Pb2 B6 148.1(2) . . ?
N12 Pb2 H6A 128.22(15) . . ?
N12 Pb2 B7 175.4(3) . . ?
N12 Pb2 H7A 157.19(16) . . ?
N13 Pb2 O5 73.7(2) . . ?
N13 Pb2 O6 114.7(2) . . ?
N13 Pb2 N11 82.3(2) . . ?
N13 Pb2 B3 92.4(2) . . ?
N13 Pb2 H3 85.11(16) . . ?
N13 Pb2 B6 87.8(2) . . ?
N13 Pb2 H6A 72.68(15) . . ?
N13 Pb2 B7 118.4(2) . . ?
N13 Pb2 H7A 138.10(16) . . ?
H3 Pb2 B3 19.10(18) . . ?
H3 Pb2 B6 49.88(18) . . ?
H3 Pb2 B7 48.7(2) . . ?
H3 Pb2 H7A 60.594(18) . . ?
B6 Pb2 B3 32.6(2) . . ?
B6 Pb2 B7 33.0(2) . . ?
H6A Pb2 B3 49.19(17) . . ?
H6A Pb2 H3 63.16(2) . . ?
H6A Pb2 B6 20.11(17) . . ?
H6A Pb2 B7 52.37(16) . . ?
H6A Pb2 H7A 70.63(3) . . ?
B7 Pb2 B3 31.9(3) . . ?
H7A Pb2 B3 47.71(19) . . ?
H7A Pb2 B6 52.26(18) . . ?
H7A Pb2 B7 19.87(17) . . ?
N9 O5 Pb2 97.3(5) . . ?
N9 O6 Pb2 96.4(5) . . ?
O5 N9 O6 117.9(7) . . ?
O7 N9 O5 120.7(7) . . ?
O7 N9 O6 121.4(8) . . ?
C30 N10 Pb2 122.2(6) . . ?
C30 N10 C41 118.2(8) . . ?
C41 N10 Pb2 119.4(6) . . ?
C39 N11 Pb2 123.0(6) . . ?
C39 N11 C40 118.5(8) . . ?
C40 N11 Pb2 118.5(6) . . ?
C42 N12 Pb2 120.8(5) . . ?
C42 N12 C53 119.1(8) . . ?
C53 N12 Pb2 119.2(5) . . ?
C51 N13 Pb2 123.2(6) . . ?
C51 N13 C52 118.7(8) . . ?
C52 N13 Pb2 116.6(5) . . ?
N10 C30 H30 118.0 . . ?
N10 C30 C31 123.9(9) . . ?
C31 C30 H30 118.0 . . ?
C30 C31 H31 120.6 . . ?
C32 C31 C30 118.8(9) . . ?
C32 C31 H31 120.6 . . ?
C31 C32 H32 119.7 . . ?
C31 C32 C33 120.6(9) . . ?
C33 C32 H32 119.7 . . ?
C32 C33 C34 124.3(8) . . ?
C32 C33 C41 117.3(8) . . ?
C34 C33 C41 118.5(9) . . ?
C33 C34 H34 119.2 . . ?
C35 C34 C33 121.7(9) . . ?
C35 C34 H34 119.2 . . ?
C34 C35 H35 119.6 . . ?
C34 C35 C36 120.8(9) . . ?
C36 C35 H35 119.6 . . ?
C37 C36 C35 123.3(9) . . ?
C37 C36 C40 115.8(8) . . ?
C40 C36 C35 120.9(9) . . ?
C36 C37 H37 118.9 . . ?
C38 C37 C36 122.2(9) . . ?
C38 C37 H37 118.9 . . ?
C37 C38 H38 121.5 . . ?
C37 C38 C39 117.0(9) . . ?
C39 C38 H38 121.5 . . ?
N11 C39 C38 123.7(9) . . ?
N11 C39 H39 118.2 . . ?
C38 C39 H39 118.2 . . ?
N11 C40 C36 122.7(8) . . ?
N11 C40 C41 119.5(7) . . ?
C36 C40 C41 117.7(8) . . ?
N10 C41 C33 121.2(8) . . ?
N10 C41 C40 118.5(8) . . ?
C33 C41 C40 120.4(8) . . ?
N12 C42 H42 118.6 . . ?
N12 C42 C43 122.8(8) . . ?
C43 C42 H42 118.6 . . ?
C42 C43 H43 120.2 . . ?
C42 C43 C44 119.7(9) . . ?
C44 C43 H43 120.2 . . ?
C43 C44 H44 120.4 . . ?
C43 C44 C45 119.2(8) . . ?
C45 C44 H44 120.4 . . ?
C44 C45 C46 122.7(8) . . ?
C53 C45 C44 117.5(8) . . ?
C53 C45 C46 119.8(8) . . ?
C45 C46 H46 119.8 . . ?
C47 C46 C45 120.3(9) . . ?
C47 C46 H46 119.8 . . ?
C46 C47 H47 119.1 . . ?
C46 C47 C48 121.8(9) . . ?
C48 C47 H47 119.1 . . ?
C49 C48 C47 122.9(9) . . ?
C49 C48 C52 117.9(9) . . ?
C52 C48 C47 119.1(9) . . ?
C48 C49 H49 120.2 . . ?
C50 C49 C48 119.6(9) . . ?
C50 C49 H49 120.2 . . ?
C49 C50 H50 119.6 . . ?
C49 C50 C51 120.7(9) . . ?
C51 C50 H50 119.6 . . ?
N13 C51 C50 121.2(9) . . ?
N13 C51 H51 119.4 . . ?
C50 C51 H51 119.4 . . ?
N13 C52 C48 121.9(8) . . ?
N13 C52 C53 118.5(7) . . ?
C48 C52 C53 119.6(8) . . ?
N12 C53 C45 121.6(8) . . ?
N12 C53 C52 119.0(8) . . ?
C45 C53 C52 119.4(8) . . ?
C1 O1 B2 120.8(8) . . ?
N2 N1 C5 115.8(10) . . ?
N3 N2 N1 172.1(13) . . ?
O1 C1 H1A 109.5 . . ?
O1 C1 H1B 109.5 . . ?
O1 C1 C2 110.7(8) . . ?
H1A C1 H1B 108.1 . . ?
C2 C1 H1A 109.5 . . ?
C2 C1 H1B 109.5 . . ?
C1 C2 H2A 109.2 . . ?
C1 C2 H2B 109.2 . . ?
H2A C2 H2B 107.9 . . ?
C3 C2 C1 111.9(8) . . ?
C3 C2 H2A 109.2 . . ?
C3 C2 H2B 109.2 . . ?
C2 C3 H3A 109.1 . . ?
C2 C3 H3B 109.1 . . ?
C2 C3 C4 112.6(9) . . ?
H3A C3 H3B 107.8 . . ?
C4 C3 H3A 109.1 . . ?
C4 C3 H3B 109.1 . . ?
C3 C4 H4A 108.5 . . ?
C3 C4 H4B 108.5 . . ?
C3 C4 C5 115.0(9) . . ?
H4A C4 H4B 107.5 . . ?
C5 C4 H4A 108.5 . . ?
C5 C4 H4B 108.5 . . ?
N1 C5 C4 113.1(9) . . ?
N1 C5 H5A 109.0 . . ?
N1 C5 H5B 109.0 . . ?
C4 C5 H5A 109.0 . . ?
C4 C5 H5B 109.0 . . ?
H5A C5 H5B 107.8 . . ?
B2 B1 H1 129.4 . . ?
B3 B1 H1 129.6 . . ?
B3 B1 B2 65.7(6) . . ?
B3 B1 B4 66.8(7) . . ?
B3 B1 B5 100.7(8) . . ?
B4 B1 H1 129.2 . . ?
B4 B1 B2 101.5(8) . . ?
B4 B1 B5 65.7(6) . . ?
B5 B1 H1 129.7 . . ?
B5 B1 B2 66.5(6) . . ?
O1 B2 B1 119.2(8) . . ?
O1 B2 B3 130.0(8) . . ?
O1 B2 B5 132.8(7) . . ?
O1 B2 B6 119.7(8) . . ?
O1 B2 B9 120.8(7) . . ?
B1 B2 B3 56.4(6) . . ?
B1 B2 B5 56.7(6) . . ?
B1 B2 B6 111.6(7) . . ?
B1 B2 B9 111.4(7) . . ?
B3 B2 B5 89.3(6) . . ?
B3 B2 B6 60.4(5) . . ?
B6 B2 B5 101.0(7) . . ?
B9 B2 B3 102.4(7) . . ?
B9 B2 B5 59.2(5) . . ?
B9 B2 B6 60.3(6) . . ?
Pb2 B3 H3 58.1(5) . . ?
B1 B3 Pb2 176.1(7) . . ?
B1 B3 B2 57.9(6) . . ?
B1 B3 H3 118.4(9) . . ?
B1 B3 B4 56.9(6) . . ?
B1 B3 B6 112.7(7) . . ?
B1 B3 B7 112.0(8) . . ?
B2 B3 Pb2 122.4(6) . . ?
B2 B3 H3 130.1(9) . . ?
B2 B3 B4 90.9(6) . . ?
B2 B3 B6 60.1(5) . . ?
B4 B3 Pb2 126.4(6) . . ?
B4 B3 H3 131.2(8) . . ?
B6 B3 Pb2 69.4(5) . . ?
B6 B3 H3 120.0(8) . . ?
B6 B3 B4 102.0(7) . . ?
B7 B3 Pb2 71.9(5) . . ?
B7 B3 B2 102.7(7) . . ?
B7 B3 H3 120.3(8) . . ?
B7 B3 B4 59.6(6) . . ?
B7 B3 B6 60.4(6) . . ?
B1 B4 B3 56.3(6) . . ?
B1 B4 H4 118.7 . . ?
B1 B4 B5 57.5(6) . . ?
B1 B4 B7 111.4(7) . . ?
B1 B4 B8 112.1(7) . . ?
B3 B4 H4 131.7 . . ?
B5 B4 B3 89.6(6) . . ?
B5 B4 H4 130.9 . . ?
B7 B4 B3 59.6(6) . . ?
B7 B4 H4 120.6 . . ?
B7 B4 B5 101.8(6) . . ?
B8 B4 B3 101.4(7) . . ?
B8 B4 H4 120.5 . . ?
B8 B4 B5 59.7(5) . . ?
B8 B4 B7 60.2(6) . . ?
Pb1 B5 H5 57.1(5) . . ?
B1 B5 Pb1 176.1(6) . . ?
B1 B5 B2 56.9(6) . . ?
B1 B5 B4 56.8(6) . . ?
B1 B5 H5 119.1(9) . . ?
B1 B5 B8 111.6(7) . . ?
B1 B5 B9 111.4(7) . . ?
B2 B5 Pb1 125.8(5) . . ?
B2 B5 H5 131.3(8) . . ?
B4 B5 Pb1 124.5(6) . . ?
B4 B5 B2 90.3(6) . . ?
B4 B5 H5 130.6(8) . . ?
B8 B5 Pb1 71.2(5) . . ?
B8 B5 B2 102.0(7) . . ?
B8 B5 B4 59.9(6) . . ?
B8 B5 H5 120.1(9) . . ?
B9 B5 Pb1 72.2(5) . . ?
B9 B5 B2 59.1(6) . . ?
B9 B5 B4 103.2(7) . . ?
B9 B5 H5 119.9(8) . . ?
B9 B5 B8 61.6(6) . . ?
Pb2 B6 H6A 58.6(4) . . ?
B2 B6 Pb2 129.4(5) . . ?
B2 B6 B3 59.5(6) . . ?
B2 B6 H6A 120.7(8) . . ?
B2 B6 B7 101.5(7) . . ?
B3 B6 Pb2 78.1(4) . . ?
B3 B6 H6A 121.1(8) . . ?
B3 B6 B7 59.2(6) . . ?
B7 B6 Pb2 75.8(4) . . ?
B7 B6 H6A 130.8(8) . . ?
B9 B6 Pb2 165.0(6) . . ?
B9 B6 B2 59.1(5) . . ?
B9 B6 B3 100.9(7) . . ?
B9 B6 H6A 131.0(8) . . ?
B9 B6 B7 90.8(6) . . ?
B10 B6 Pb2 107.2(6) . . ?
B10 B6 B2 113.4(7) . . ?
B10 B6 B3 112.5(7) . . ?
B10 B6 H6A 117.1(8) . . ?
B10 B6 B7 57.8(5) . . ?
B10 B6 B9 59.0(6) . . ?
Pb2 B7 H7A 62.9(5) . . ?
B3 B7 Pb2 76.2(5) . . ?
B3 B7 B4 60.8(6) . . ?
B3 B7 B6 60.4(6) . . ?
B3 B7 H7A 119.8(8) . . ?
B3 B7 B8 102.0(7) . . ?
B4 B7 Pb2 131.3(6) . . ?
B4 B7 B6 102.9(7) . . ?
B4 B7 H7A 119.5(8) . . ?
B4 B7 B8 59.9(6) . . ?
B6 B7 Pb2 71.2(4) . . ?
B6 B7 H7A 131.1(9) . . ?
B8 B7 Pb2 159.2(5) . . ?
B8 B7 B6 89.7(6) . . ?
B8 B7 H7A 131.3(9) . . ?
B10 B7 Pb2 103.8(6) . . ?
B10 B7 B3 112.8(7) . . ?
B10 B7 B4 112.9(7) . . ?
B10 B7 B6 57.0(5) . . ?
B10 B7 H7A 118.2(9) . . ?
B10 B7 B8 57.3(6) . . ?
Pb1 B8 H8A 60.5(4) . . ?
B4 B8 Pb1 129.4(6) . . ?
B4 B8 B7 59.9(6) . . ?
B4 B8 H8A 120.2(8) . . ?
B4 B8 B9 101.8(7) . . ?
B5 B8 Pb1 76.3(5) . . ?
B5 B8 B4 60.4(6) . . ?
B5 B8 B7 102.1(7) . . ?
B5 B8 H8A 120.4(8) . . ?
B5 B8 B9 59.1(5) . . ?
B7 B8 Pb1 162.9(6) . . ?
B7 B8 H8A 130.8(8) . . ?
B7 B8 B9 90.5(6) . . ?
B9 B8 Pb1 74.0(4) . . ?
B9 B8 H8A 131.1(8) . . ?
B10 B8 Pb1 106.4(5) . . ?
B10 B8 B4 113.7(7) . . ?
B10 B8 B5 113.4(7) . . ?
B10 B8 B7 58.2(6) . . ?
B10 B8 H8A 116.8(8) . . ?
B10 B8 B9 58.5(5) . . ?
Pb1 B9 H9 62.5(5) . . ?
B2 B9 Pb1 131.0(6) . . ?
B2 B9 B5 61.7(6) . . ?
B2 B9 B6 60.5(5) . . ?
B2 B9 B8 102.2(6) . . ?
B2 B9 H9 119.3(8) . . ?
B5 B9 Pb1 75.6(5) . . ?
B5 B9 B6 102.9(7) . . ?
B5 B9 B8 59.3(5) . . ?
B5 B9 H9 119.8(8) . . ?
B6 B9 Pb1 159.4(6) . . ?
B6 B9 B8 89.0(6) . . ?
B6 B9 H9 131.1(8) . . ?
B8 B9 Pb1 72.4(4) . . ?
B8 B9 H9 131.9(8) . . ?
B10 B9 Pb1 104.1(6) . . ?
B10 B9 B2 112.6(7) . . ?
B10 B9 B5 111.5(7) . . ?
B10 B9 B6 56.8(6) . . ?
B10 B9 B8 56.2(6) . . ?
B10 B9 H9 119.0(8) . . ?
B6 B10 B7 65.1(6) . . ?
B6 B10 B9 64.1(6) . . ?
B6 B10 H10A 130.7 . . ?
B7 B10 B9 98.1(7) . . ?
B7 B10 H10A 130.9 . . ?
B8 B10 B6 98.8(7) . . ?
B8 B10 B7 64.5(6) . . ?
B8 B10 B9 65.2(6) . . ?
B8 B10 H10A 130.5 . . ?
B9 B10 H10A 131.0 . . ?
N14 C54 C55 177.6(14) . . ?
C54 C55 H55A 109.5 . . ?
C54 C55 H55B 109.5 . . ?
C54 C55 H55C 109.5 . . ?
H55A C55 H55B 109.5 . . ?
H55A C55 H55C 109.5 . . ?
H55B C55 H55C 109.5 . . ?
N15 C56 C57 176.1(14) . . ?
C56 C57 H57A 109.5 . . ?
C56 C57 H57B 109.5 . . ?
C56 C57 H57C 109.5 . . ?
H57A C57 H57B 109.5 . . ?
H57A C57 H57C 109.5 . . ?
H57B C57 H57C 109.5 . . ?
N16 C58 C59 169.8(18) . . ?
C58 C59 H59A 109.5 . . ?
C58 C59 H59B 109.5 . . ?
C58 C59 H59C 109.5 . . ?
H59A C59 H59B 109.5 . . ?
H59A C59 H59C 109.5 . . ?
H59B C59 H59C 109.5 . . ?

loop_
_geom_bond_atom_site_label_1
_geom_bond_atom_site_label_2
_geom_bond_distance
_geom_bond_site_symmetry_2
_geom_bond_publ_flag
Pb1 O2 2.631(6) . ?
Pb1 O4 2.791(6) . ?
Pb1 N5 2.590(7) . ?
Pb1 N6 2.549(7) . ?
Pb1 N7 2.598(7) . ?
Pb1 N8 2.624(7) . ?
Pb1 B5 3.280(11) . ?
Pb1 H5 2.8317(11) . ?
Pb1 B8 3.197(10) . ?
Pb1 H8A 2.8195(10) . ?
Pb1 B9 3.224(10) . ?
Pb1 H9 2.8843(12) . ?
O2 N4 1.275(9) . ?
O3 N4 1.244(9) . ?
O4 N4 1.262(10) . ?
N5 C6 1.335(10) . ?
N5 C17 1.356(10) . ?
N6 C15 1.314(10) . ?
N6 C16 1.363(11) . ?
N7 C18 1.333(11) . ?
N7 C29 1.366(10) . ?
N8 C27 1.340(11) . ?
N8 C28 1.350(11) . ?
C6 H6 0.9500 . ?
C6 C7 1.393(12) . ?
C7 H7 0.9500 . ?
C7 C8 1.351(13) . ?
C8 H8 0.9500 . ?
C8 C9 1.412(12) . ?
C9 C10 1.428(12) . ?
C9 C17 1.417(12) . ?
C10 H10 0.9500 . ?
C10 C11 1.348(12) . ?
C11 H11 0.9500 . ?
C11 C12 1.445(12) . ?
C12 C13 1.413(12) . ?
C12 C16 1.413(12) . ?
C13 H13 0.9500 . ?
C13 C14 1.371(13) . ?
C14 H14 0.9500 . ?
C14 C15 1.391(12) . ?
C15 H15 0.9500 . ?
C16 C17 1.438(11) . ?
C18 H18 0.9500 . ?
C18 C19 1.393(13) . ?
C19 H19 0.9500 . ?
C19 C20 1.363(13) . ?
C20 H20 0.9500 . ?
C20 C21 1.409(13) . ?
C21 C22 1.428(12) . ?
C21 C29 1.402(12) . ?
C22 H22 0.9500 . ?
C22 C23 1.349(13) . ?
C23 H23 0.9500 . ?
C23 C24 1.435(13) . ?
C24 C25 1.396(13) . ?
C24 C28 1.415(12) . ?
C25 H25 0.9500 . ?
C25 C26 1.366(13) . ?
C26 H26 0.9500 . ?
C26 C27 1.401(13) . ?
C27 H27 0.9500 . ?
C28 C29 1.437(12) . ?
Pb2 O5 2.683(6) . ?
Pb2 O6 2.695(6) . ?
Pb2 N10 2.608(7) . ?
Pb2 N11 2.624(7) . ?
Pb2 N12 2.520(7) . ?
Pb2 N13 2.610(7) . ?
Pb2 B3 3.338(11) . ?
Pb2 H3 2.9056(8) . ?
Pb2 B6 3.192(10) . ?
Pb2 H6A 2.7792(10) . ?
Pb2 B7 3.268(10) . ?
Pb2 H7A 2.9327(12) . ?
O5 N9 1.259(9) . ?
O6 N9 1.270(9) . ?
O7 N9 1.222(10) . ?
N10 C30 1.336(11) . ?
N10 C41 1.370(11) . ?
N11 C39 1.309(12) . ?
N11 C40 1.364(11) . ?
N12 C42 1.333(11) . ?
N12 C53 1.359(10) . ?
N13 C51 1.342(11) . ?
N13 C52 1.351(11) . ?
C30 H30 0.9500 . ?
C30 C31 1.381(12) . ?
C31 H31 0.9500 . ?
C31 C32 1.360(14) . ?
C32 H32 0.9500 . ?
C32 C33 1.407(14) . ?
C33 C34 1.422(13) . ?
C33 C41 1.428(12) . ?
C34 H34 0.9500 . ?
C34 C35 1.346(14) . ?
C35 H35 0.9500 . ?
C35 C36 1.423(13) . ?
C36 C37 1.406(13) . ?
C36 C40 1.409(12) . ?
C37 H37 0.9500 . ?
C37 C38 1.356(13) . ?
C38 H38 0.9500 . ?
C38 C39 1.417(13) . ?
C39 H39 0.9500 . ?
C40 C41 1.446(12) . ?
C42 H42 0.9500 . ?
C42 C43 1.372(12) . ?
C43 H43 0.9500 . ?
C43 C44 1.378(12) . ?
C44 H44 0.9500 . ?
C44 C45 1.414(12) . ?
C45 C46 1.428(12) . ?
C45 C53 1.410(12) . ?
C46 H46 0.9500 . ?
C46 C47 1.362(13) . ?
C47 H47 0.9500 . ?
C47 C48 1.421(13) . ?
C48 C49 1.398(13) . ?
C48 C52 1.413(12) . ?
C49 H49 0.9500 . ?
C49 C50 1.331(14) . ?
C50 H50 0.9500 . ?
C50 C51 1.408(13) . ?
C51 H51 0.9500 . ?
C52 C53 1.442(12) . ?
O1 C1 1.417(11) . ?
O1 B2 1.437(11) . ?
N1 N2 1.190(14) . ?
N1 C5 1.476(14) . ?
N2 N3 1.139(14) . ?
C1 H1A 0.9900 . ?
C1 H1B 0.9900 . ?
C1 C2 1.536(13) . ?
C2 H2A 0.9900 . ?
C2 H2B 0.9900 . ?
C2 C3 1.500(14) . ?
C3 H3A 0.9900 . ?
C3 H3B 0.9900 . ?
C3 C4 1.507(15) . ?
C4 H4A 0.9900 . ?
C4 H4B 0.9900 . ?
C4 C5 1.515(15) . ?
C5 H5A 0.9900 . ?
C5 H5B 0.9900 . ?
B1 H1 1.1200 . ?
B1 B2 1.692(14) . ?
B1 B3 1.662(15) . ?
B1 B4 1.674(16) . ?
B1 B5 1.688(15) . ?
B2 B3 1.820(13) . ?
B2 B5 1.852(14) . ?
B2 B6 1.830(14) . ?
B2 B9 1.805(14) . ?
B3 H3 1.120(10) . ?
B3 B4 1.837(14) . ?
B3 B6 1.836(14) . ?
B3 B7 1.815(16) . ?
B4 H4 1.1200 . ?
B4 B5 1.824(13) . ?
B4 B7 1.815(15) . ?
B4 B8 1.814(14) . ?
B5 H5 1.119(10) . ?
B5 B8 1.811(14) . ?
B5 B9 1.808(14) . ?
B6 H6A 1.119(10) . ?
B6 B7 1.837(13) . ?
B6 B9 1.827(14) . ?
B6 B10 1.699(14) . ?
B7 H7A 1.119(10) . ?
B7 B8 1.821(14) . ?
B7 B10 1.713(13) . ?
B8 H8A 1.118(10) . ?
B8 B9 1.853(14) . ?
B8 B10 1.697(14) . ?
B9 H9 1.120(10) . ?
B9 B10 1.741(14) . ?
B10 H10A 1.1200 . ?
N14 C54 1.183(19) . ?
C54 C55 1.47(2) . ?
C55 H55A 0.9800 . ?
C55 H55B 0.9800 . ?
C55 H55C 0.9800 . ?
N15 C56 1.206(17) . ?
C56 C57 1.427(19) . ?
C57 H57A 0.9800 . ?
C57 H57B 0.9800 . ?
C57 H57C 0.9800 . ?
N16 C58 1.174(15) . ?
C58 C59 1.417(16) . ?
C59 H59A 0.9800 . ?
C59 H59B 0.9800 . ?
C59 H59C 0.9800 . ?

loop_
_geom_torsion_atom_site_label_1
_geom_torsion_atom_site_label_2
_geom_torsion_atom_site_label_3
_geom_torsion_atom_site_label_4
_geom_torsion
_geom_torsion_site_symmetry_1
_geom_torsion_site_symmetry_2
_geom_torsion_site_symmetry_3
_geom_torsion_site_symmetry_4
_geom_torsion_publ_flag
Pb1 O2 N4 O3 -162.7(6) . . . . ?
Pb1 O2 N4 O4 15.4(8) . . . . ?
Pb1 O4 N4 O2 -14.3(7) . . . . ?
Pb1 O4 N4 O3 163.7(7) . . . . ?
Pb1 N5 C6 C7 -168.3(6) . . . . ?
Pb1 N5 C17 C9 168.6(6) . . . . ?
Pb1 N5 C17 C16 -10.2(9) . . . . ?
Pb1 N6 C15 C14 170.7(7) . . . . ?
Pb1 N6 C16 C12 -170.1(6) . . . . ?
Pb1 N6 C16 C17 10.0(9) . . . . ?
Pb1 N7 C18 C19 -168.3(6) . . . . ?
Pb1 N7 C29 C21 165.9(6) . . . . ?
Pb1 N7 C29 C28 -14.9(9) . . . . ?
Pb1 N8 C27 C26 167.2(6) . . . . ?
Pb1 N8 C28 C24 -166.5(6) . . . . ?
Pb1 N8 C28 C29 16.9(9) . . . . ?
Pb1 B5 B8 B4 -152.8(5) . . . . ?
Pb1 B5 B8 B7 162.6(6) . . . . ?
Pb1 B5 B8 B9 79.4(4) . . . . ?
Pb1 B5 B8 B10 102.2(7) . . . . ?
Pb1 B5 B9 B2 155.3(5) . . . . ?
Pb1 B5 B9 B6 -158.9(6) . . . . ?
Pb1 B5 B9 B8 -77.9(5) . . . . ?
Pb1 B5 B9 B10 -99.8(7) . . . . ?
Pb1 B8 B9 B2 129.5(6) . . . . ?
Pb1 B8 B9 B5 83.3(5) . . . . ?
Pb1 B8 B9 B6 -171.0(5) . . . . ?
Pb1 B8 B9 B10 -121.3(5) . . . . ?
Pb1 B8 B10 B6 115.0(5) . . . . ?
Pb1 B8 B10 B7 171.9(6) . . . . ?
Pb1 B8 B10 B9 58.9(5) . . . . ?
Pb1 B9 B10 B6 -171.4(6) . . . . ?
Pb1 B9 B10 B7 -114.2(6) . . . . ?
Pb1 B9 B10 B8 -57.1(5) . . . . ?
N5 C6 C7 C8 -0.1(14) . . . . ?
N6 C16 C17 N5 0.4(11) . . . . ?
N6 C16 C17 C9 -178.5(7) . . . . ?
N7 C18 C19 C20 1.2(14) . . . . ?
N8 C28 C29 N7 -1.5(11) . . . . ?
N8 C28 C29 C21 177.7(7) . . . . ?
C6 N5 C17 C9 -2.7(12) . . . . ?
C6 N5 C17 C16 178.4(7) . . . . ?
C6 C7 C8 C9 -1.7(13) . . . . ?
C7 C8 C9 C10 -179.4(9) . . . . ?
C7 C8 C9 C17 1.3(13) . . . . ?
C8 C9 C10 C11 179.4(8) . . . . ?
C8 C9 C17 N5 1.0(12) . . . . ?
C8 C9 C17 C16 179.8(7) . . . . ?
C9 C10 C11 C12 0.1(14) . . . . ?
C10 C9 C17 N5 -178.4(8) . . . . ?
C10 C9 C17 C16 0.4(12) . . . . ?
C10 C11 C12 C13 178.9(9) . . . . ?
C10 C11 C12 C16 2.0(13) . . . . ?
C11 C12 C13 C14 -177.6(9) . . . . ?
C11 C12 C16 N6 177.3(8) . . . . ?
C11 C12 C16 C17 -2.8(12) . . . . ?
C12 C13 C14 C15 1.6(14) . . . . ?
C12 C16 C17 N5 -179.5(7) . . . . ?
C12 C16 C17 C9 1.6(12) . . . . ?
C13 C12 C16 N6 0.3(13) . . . . ?
C13 C12 C16 C17 -179.8(8) . . . . ?
C13 C14 C15 N6 -2.5(14) . . . . ?
C15 N6 C16 C12 -0.9(12) . . . . ?
C15 N6 C16 C17 179.2(7) . . . . ?
C16 N6 C15 C14 2.0(13) . . . . ?
C16 C12 C13 C14 -0.6(13) . . . . ?
C17 N5 C6 C7 2.4(13) . . . . ?
C17 C9 C10 C11 -1.3(13) . . . . ?
C18 N7 C29 C21 -3.6(12) . . . . ?
C18 N7 C29 C28 175.5(7) . . . . ?
C18 C19 C20 C21 -0.2(13) . . . . ?
C19 C20 C21 C22 -179.3(8) . . . . ?
C19 C20 C21 C29 -2.5(12) . . . . ?
C20 C21 C22 C23 174.2(8) . . . . ?
C20 C21 C29 N7 4.6(12) . . . . ?
C20 C21 C29 C28 -174.6(7) . . . . ?
C21 C22 C23 C24 -0.5(14) . . . . ?
C22 C21 C29 N7 -178.6(7) . . . . ?
C22 C21 C29 C28 2.3(12) . . . . ?
C22 C23 C24 C25 -176.0(8) . . . . ?
C22 C23 C24 C28 3.9(13) . . . . ?
C23 C24 C25 C26 179.5(8) . . . . ?
C23 C24 C28 N8 179.4(8) . . . . ?
C23 C24 C28 C29 -4.0(12) . . . . ?
C24 C25 C26 C27 1.6(13) . . . . ?
C24 C28 C29 N7 -178.2(7) . . . . ?
C24 C28 C29 C21 1.0(12) . . . . ?
C25 C24 C28 N8 -0.7(12) . . . . ?
C25 C24 C28 C29 175.9(8) . . . . ?
C25 C26 C27 N8 -1.9(13) . . . . ?
C27 N8 C28 C24 0.5(12) . . . . ?
C27 N8 C28 C29 -176.1(7) . . . . ?
C28 N8 C27 C26 0.8(12) . . . . ?
C28 C24 C25 C26 -0.4(13) . . . . ?
C29 N7 C18 C19 0.7(12) . . . . ?
C29 C21 C22 C23 -2.5(13) . . . . ?
Pb2 O5 N9 O6 9.3(7) . . . . ?
Pb2 O5 N9 O7 -169.9(7) . . . . ?
Pb2 O6 N9 O5 -9.2(7) . . . . ?
Pb2 O6 N9 O7 169.9(7) . . . . ?
Pb2 N10 C30 C31 -176.5(7) . . . . ?
Pb2 N10 C41 C33 178.2(6) . . . . ?
Pb2 N10 C41 C40 -2.8(10) . . . . ?
Pb2 N11 C39 C38 -177.6(7) . . . . ?
Pb2 N11 C40 C36 177.9(6) . . . . ?
Pb2 N11 C40 C41 -4.4(10) . . . . ?
Pb2 N12 C42 C43 169.2(7) . . . . ?
Pb2 N12 C53 C45 -169.7(6) . . . . ?
Pb2 N12 C53 C52 10.9(10) . . . . ?
Pb2 N13 C51 C50 -165.8(7) . . . . ?
Pb2 N13 C52 C48 168.1(6) . . . . ?
Pb2 N13 C52 C53 -11.1(10) . . . . ?
Pb2 B3 B4 B1 177.5(8) . . . . ?
Pb2 B3 B4 B5 -132.4(6) . . . . ?
Pb2 B3 B4 B7 -28.4(6) . . . . ?
Pb2 B3 B4 B8 -73.5(7) . . . . ?
Pb2 B3 B6 B2 -151.3(5) . . . . ?
Pb2 B3 B6 B7 80.4(5) . . . . ?
Pb2 B3 B6 B9 164.7(6) . . . . ?
Pb2 B3 B6 B10 103.9(7) . . . . ?
Pb2 B3 B7 B4 156.3(5) . . . . ?
Pb2 B3 B7 B6 -76.0(4) . . . . ?
Pb2 B3 B7 B8 -158.7(6) . . . . ?
Pb2 B3 B7 B10 -99.3(7) . . . . ?
Pb2 B6 B7 B3 84.5(5) . . . . ?
Pb2 B6 B7 B4 129.6(6) . . . . ?
Pb2 B6 B7 B8 -171.5(6) . . . . ?
Pb2 B6 B7 B10 -121.3(6) . . . . ?
Pb2 B6 B9 Pb1 -1(4) . . . . ?
Pb2 B6 B9 B2 129(2) . . . . ?
Pb2 B6 B9 B5 82(2) . . . . ?
Pb2 B6 B9 B8 24(2) . . . . ?
Pb2 B6 B9 B10 -25(2) . . . . ?
Pb2 B6 B10 B7 60.1(5) . . . . ?
Pb2 B6 B10 B8 116.6(5) . . . . ?
Pb2 B6 B10 B9 173.4(6) . . . . ?
Pb2 B7 B8 Pb1 -1(4) . . . . ?
Pb2 B7 B8 B4 -128.3(18) . . . . ?
Pb2 B7 B8 B5 -83.4(18) . . . . ?
Pb2 B7 B8 B9 -24.9(19) . . . . ?
Pb2 B7 B8 B10 26.8(17) . . . . ?
Pb2 B7 B10 B6 -56.4(5) . . . . ?
Pb2 B7 B10 B8 -170.5(6) . . . . ?
Pb2 B7 B10 B9 -112.9(6) . . . . ?
N10 C30 C31 C32 -1.6(15) . . . . ?
N11 C40 C41 N10 4.8(12) . . . . ?
N11 C40 C41 C33 -176.2(8) . . . . ?
N12 C42 C43 C44 -0.3(14) . . . . ?
N13 C52 C53 N12 0.6(12) . . . . ?
N13 C52 C53 C45 -178.8(8) . . . . ?
C30 N10 C41 C33 3.2(12) . . . . ?
C30 N10 C41 C40 -177.9(8) . . . . ?
C30 C31 C32 C33 3.1(14) . . . . ?
C31 C32 C33 C34 179.8(9) . . . . ?
C31 C32 C33 C41 -1.5(13) . . . . ?
C32 C33 C34 C35 179.9(9) . . . . ?
C32 C33 C41 N10 -1.7(12) . . . . ?
C32 C33 C41 C40 179.4(8) . . . . ?
C33 C34 C35 C36 -0.4(14) . . . . ?
C34 C33 C41 N10 177.0(8) . . . . ?
C34 C33 C41 C40 -1.9(12) . . . . ?
C34 C35 C36 C37 178.4(9) . . . . ?
C34 C35 C36 C40 0.2(14) . . . . ?
C35 C36 C37 C38 -176.5(9) . . . . ?
C35 C36 C40 N11 177.0(8) . . . . ?
C35 C36 C40 C41 -0.8(12) . . . . ?
C36 C37 C38 C39 -1.7(14) . . . . ?
C36 C40 C41 N10 -177.3(8) . . . . ?
C36 C40 C41 C33 1.7(12) . . . . ?
C37 C36 C40 N11 -1.4(13) . . . . ?
C37 C36 C40 C41 -179.1(8) . . . . ?
C37 C38 C39 N11 1.2(14) . . . . ?
C39 N11 C40 C36 1.0(12) . . . . ?
C39 N11 C40 C41 178.7(8) . . . . ?
C40 N11 C39 C38 -0.9(14) . . . . ?
C40 C36 C37 C38 1.8(14) . . . . ?
C41 N10 C30 C31 -1.5(14) . . . . ?
C41 C33 C34 C35 1.3(14) . . . . ?
C42 N12 C53 C45 -0.3(12) . . . . ?
C42 N12 C53 C52 -179.6(8) . . . . ?
C42 C43 C44 C45 0.9(13) . . . . ?
C43 C44 C45 C46 -179.4(8) . . . . ?
C43 C44 C45 C53 -1.2(13) . . . . ?
C44 C45 C46 C47 178.2(9) . . . . ?
C44 C45 C53 N12 0.9(12) . . . . ?
C44 C45 C53 C52 -179.8(8) . . . . ?
C45 C46 C47 C48 1.1(14) . . . . ?
C46 C45 C53 N12 179.1(8) . . . . ?
C46 C45 C53 C52 -1.5(12) . . . . ?
C46 C47 C48 C49 -178.7(9) . . . . ?
C46 C47 C48 C52 -0.7(14) . . . . ?
C47 C48 C49 C50 178.8(9) . . . . ?
C47 C48 C52 N13 179.9(8) . . . . ?
C47 C48 C52 C53 -0.8(13) . . . . ?
C48 C49 C50 C51 0.5(15) . . . . ?
C48 C52 C53 N12 -178.7(8) . . . . ?
C48 C52 C53 C45 1.9(12) . . . . ?
C49 C48 C52 N13 -1.9(13) . . . . ?
C49 C48 C52 C53 177.3(8) . . . . ?
C49 C50 C51 N13 -0.7(15) . . . . ?
C51 N13 C52 C48 1.8(13) . . . . ?
C51 N13 C52 C53 -177.5(8) . . . . ?
C52 N13 C51 C50 -0.4(13) . . . . ?
C52 C48 C49 C50 0.8(14) . . . . ?
C53 N12 C42 C43 -0.1(13) . . . . ?
C53 C45 C46 C47 0.0(13) . . . . ?
O1 C1 C2 C3 -179.7(8) . . . . ?
O1 B2 B3 Pb2 -73.4(12) . . . . ?
O1 B2 B3 B1 102.0(11) . . . . ?
O1 B2 B3 B4 151.1(10) . . . . ?
O1 B2 B3 B6 -105.5(11) . . . . ?
O1 B2 B3 B7 -150.0(10) . . . . ?
O1 B2 B5 Pb1 75.7(12) . . . . ?
O1 B2 B5 B1 -100.8(12) . . . . ?
O1 B2 B5 B4 -149.7(10) . . . . ?
O1 B2 B5 B8 151.1(10) . . . . ?
O1 B2 B5 B9 105.1(11) . . . . ?
O1 B2 B6 Pb2 84.4(9) . . . . ?
O1 B2 B6 B3 121.8(9) . . . . ?
O1 B2 B6 B7 165.3(7) . . . . ?
O1 B2 B6 B9 -110.7(9) . . . . ?
O1 B2 B6 B10 -134.9(8) . . . . ?
O1 B2 B9 Pb1 -92.0(10) . . . . ?
O1 B2 B9 B5 -124.5(9) . . . . ?
O1 B2 B9 B6 109.0(9) . . . . ?
O1 B2 B9 B8 -169.2(8) . . . . ?
O1 B2 B9 B10 132.5(8) . . . . ?
N2 N1 C5 C4 104.3(13) . . . . ?
C1 O1 B2 B1 -175.4(8) . . . . ?
C1 O1 B2 B3 115.6(11) . . . . ?
C1 O1 B2 B5 -105.3(11) . . . . ?
C1 O1 B2 B6 40.8(11) . . . . ?
C1 O1 B2 B9 -30.3(12) . . . . ?
C1 C2 C3 C4 76.8(12) . . . . ?
C2 C3 C4 C5 -173.8(9) . . . . ?
C3 C4 C5 N1 65.6(13) . . . . ?
B1 B2 B3 Pb2 -175.4(8) . . . . ?
B1 B2 B3 B4 49.1(7) . . . . ?
B1 B2 B3 B6 152.5(8) . . . . ?
B1 B2 B3 B7 108.1(8) . . . . ?
B1 B2 B5 Pb1 176.5(8) . . . . ?
B1 B2 B5 B4 -48.9(6) . . . . ?
B1 B2 B5 B8 -108.1(8) . . . . ?
B1 B2 B5 B9 -154.1(8) . . . . ?
B1 B2 B6 Pb2 -61.8(9) . . . . ?
B1 B2 B6 B3 -24.4(7) . . . . ?
B1 B2 B6 B7 19.1(9) . . . . ?
B1 B2 B6 B9 103.1(8) . . . . ?
B1 B2 B6 B10 78.8(9) . . . . ?
B1 B2 B9 Pb1 55.5(10) . . . . ?
B1 B2 B9 B5 23.1(7) . . . . ?
B1 B2 B9 B6 -103.5(7) . . . . ?
B1 B2 B9 B8 -21.7(9) . . . . ?
B1 B2 B9 B10 -80.0(9) . . . . ?
B1 B3 B4 B5 50.1(6) . . . . ?
B1 B3 B4 B7 154.2(7) . . . . ?
B1 B3 B4 B8 109.1(7) . . . . ?
B1 B3 B6 Pb2 176.4(7) . . . . ?
B1 B3 B6 B2 25.1(7) . . . . ?
B1 B3 B6 B7 -103.2(9) . . . . ?
B1 B3 B6 B9 -18.9(10) . . . . ?
B1 B3 B6 B10 -79.7(10) . . . . ?
B1 B3 B7 Pb2 -179.5(7) . . . . ?
B1 B3 B7 B4 -23.2(7) . . . . ?
B1 B3 B7 B6 104.5(8) . . . . ?
B1 B3 B7 B8 21.8(9) . . . . ?
B1 B3 B7 B10 81.2(9) . . . . ?
B1 B4 B5 Pb1 -175.6(7) . . . . ?
B1 B4 B5 B2 49.0(6) . . . . ?
B1 B4 B5 B8 152.7(8) . . . . ?
B1 B4 B5 B9 107.2(8) . . . . ?
B1 B4 B7 Pb2 54.2(9) . . . . ?
B1 B4 B7 B3 22.9(7) . . . . ?
B1 B4 B7 B6 -22.0(9) . . . . ?
B1 B4 B7 B8 -104.0(8) . . . . ?
B1 B4 B7 B10 -81.4(9) . . . . ?
B1 B4 B8 Pb1 -59.8(9) . . . . ?
B1 B4 B8 B5 -24.7(7) . . . . ?
B1 B4 B8 B7 102.8(8) . . . . ?
B1 B4 B8 B9 19.1(9) . . . . ?
B1 B4 B8 B10 79.8(9) . . . . ?
B1 B5 B8 Pb1 177.2(7) . . . . ?
B1 B5 B8 B4 24.4(7) . . . . ?
B1 B5 B8 B7 -20.3(9) . . . . ?
B1 B5 B8 B9 -103.5(8) . . . . ?
B1 B5 B8 B10 -80.6(9) . . . . ?
B1 B5 B9 Pb1 -178.4(7) . . . . ?
B1 B5 B9 B2 -23.1(7) . . . . ?
B1 B5 B9 B6 22.7(10) . . . . ?
B1 B5 B9 B8 103.7(8) . . . . ?
B1 B5 B9 B10 81.8(9) . . . . ?
B2 O1 C1 C2 125.0(9) . . . . ?
B2 B1 B3 B4 -115.5(7) . . . . ?
B2 B1 B3 B6 -25.7(7) . . . . ?
B2 B1 B3 B7 -91.6(7) . . . . ?
B2 B1 B4 B3 57.1(6) . . . . ?
B2 B1 B4 B5 -57.4(6) . . . . ?
B2 B1 B4 B7 33.3(9) . . . . ?
B2 B1 B4 B8 -32.1(9) . . . . ?
B2 B1 B5 B4 115.8(7) . . . . ?
B2 B1 B5 B8 90.5(7) . . . . ?
B2 B1 B5 B9 23.7(7) . . . . ?
B2 B3 B4 B1 -49.9(6) . . . . ?
B2 B3 B4 B5 0.3(7) . . . . ?
B2 B3 B4 B7 104.3(7) . . . . ?
B2 B3 B4 B8 59.2(7) . . . . ?
B2 B3 B6 Pb2 151.3(5) . . . . ?
B2 B3 B6 B7 -128.3(7) . . . . ?
B2 B3 B6 B9 -43.9(6) . . . . ?
B2 B3 B6 B10 -104.8(8) . . . . ?
B2 B3 B7 Pb2 120.3(6) . . . . ?
B2 B3 B7 B4 -83.4(7) . . . . ?
B2 B3 B7 B6 44.2(6) . . . . ?
B2 B3 B7 B8 -38.4(8) . . . . ?
B2 B3 B7 B10 20.9(10) . . . . ?
B2 B5 B8 Pb1 -124.0(5) . . . . ?
B2 B5 B8 B4 83.2(7) . . . . ?
B2 B5 B8 B7 38.6(8) . . . . ?
B2 B5 B8 B9 -44.6(6) . . . . ?
B2 B5 B8 B10 -21.7(9) . . . . ?
B2 B5 B9 Pb1 -155.3(5) . . . . ?
B2 B5 B9 B6 45.8(6) . . . . ?
B2 B5 B9 B8 126.8(7) . . . . ?
B2 B5 B9 B10 104.9(8) . . . . ?
B2 B6 B7 Pb2 -128.1(6) . . . . ?
B2 B6 B7 B3 -43.7(6) . . . . ?
B2 B6 B7 B4 1.5(8) . . . . ?
B2 B6 B7 B8 60.4(7) . . . . ?
B2 B6 B7 B10 110.6(7) . . . . ?
B2 B6 B9 Pb1 -129.7(16) . . . . ?
B2 B6 B9 B5 -46.5(6) . . . . ?
B2 B6 B9 B8 -104.7(6) . . . . ?
B2 B6 B9 B10 -153.9(7) . . . . ?
B2 B6 B10 B7 -89.1(8) . . . . ?
B2 B6 B10 B8 -32.6(8) . . . . ?
B2 B6 B10 B9 24.3(7) . . . . ?
B2 B9 B10 B6 -24.5(7) . . . . ?
B2 B9 B10 B7 32.8(9) . . . . ?
B2 B9 B10 B8 89.8(8) . . . . ?
B3 B1 B2 O1 -120.9(9) . . . . ?
B3 B1 B2 B5 114.8(8) . . . . ?
B3 B1 B2 B6 25.6(7) . . . . ?
B3 B1 B2 B9 91.0(8) . . . . ?
B3 B1 B4 B5 -114.5(7) . . . . ?
B3 B1 B4 B7 -23.8(7) . . . . ?
B3 B1 B4 B8 -89.2(8) . . . . ?
B3 B1 B5 B2 -57.4(6) . . . . ?
B3 B1 B5 B4 58.4(7) . . . . ?
B3 B1 B5 B8 33.1(9) . . . . ?
B3 B1 B5 B9 -33.7(9) . . . . ?
B3 B2 B5 Pb1 -134.3(6) . . . . ?
B3 B2 B5 B1 49.1(6) . . . . ?
B3 B2 B5 B4 0.2(7) . . . . ?
B3 B2 B5 B8 -58.9(7) . . . . ?
B3 B2 B5 B9 -105.0(7) . . . . ?
B3 B2 B6 Pb2 -37.4(7) . . . . ?
B3 B2 B6 B7 43.5(6) . . . . ?
B3 B2 B6 B9 127.5(7) . . . . ?
B3 B2 B6 B10 103.2(8) . . . . ?
B3 B2 B9 Pb1 114.0(7) . . . . ?
B3 B2 B9 B5 81.6(7) . . . . ?
B3 B2 B9 B6 -45.0(6) . . . . ?
B3 B2 B9 B8 36.8(8) . . . . ?
B3 B2 B9 B10 -21.5(9) . . . . ?
B3 B4 B5 Pb1 135.2(6) . . . . ?
B3 B4 B5 B1 -49.2(6) . . . . ?
B3 B4 B5 B2 -0.2(7) . . . . ?
B3 B4 B5 B8 103.5(7) . . . . ?
B3 B4 B5 B9 58.0(8) . . . . ?
B3 B4 B7 Pb2 31.3(6) . . . . ?
B3 B4 B7 B6 -44.9(6) . . . . ?
B3 B4 B7 B8 -126.9(6) . . . . ?
B3 B4 B7 B10 -104.3(8) . . . . ?
B3 B4 B8 Pb1 -117.8(7) . . . . ?
B3 B4 B8 B5 -82.7(7) . . . . ?
B3 B4 B8 B7 44.7(6) . . . . ?
B3 B4 B8 B9 -38.9(8) . . . . ?
B3 B4 B8 B10 21.7(9) . . . . ?
B3 B6 B7 Pb2 -84.5(5) . . . . ?
B3 B6 B7 B4 45.1(6) . . . . ?
B3 B6 B7 B8 104.1(7) . . . . ?
B3 B6 B7 B10 154.2(8) . . . . ?
B3 B6 B9 Pb1 -85.5(17) . . . . ?
B3 B6 B9 B2 44.2(6) . . . . ?
B3 B6 B9 B5 -2.4(8) . . . . ?
B3 B6 B9 B8 -60.5(7) . . . . ?
B3 B6 B9 B10 -109.8(7) . . . . ?
B3 B6 B10 B7 -23.8(7) . . . . ?
B3 B6 B10 B8 32.7(9) . . . . ?
B3 B6 B10 B9 89.5(8) . . . . ?
B3 B7 B8 Pb1 82(2) . . . . ?
B3 B7 B8 B4 -45.6(6) . . . . ?
B3 B7 B8 B5 -0.6(8) . . . . ?
B3 B7 B8 B9 57.8(7) . . . . ?
B3 B7 B8 B10 109.5(7) . . . . ?
B3 B7 B10 B6 24.2(7) . . . . ?
B3 B7 B10 B8 -89.9(8) . . . . ?
B3 B7 B10 B9 -32.4(9) . . . . ?
B4 B1 B2 O1 -178.7(7) . . . . ?
B4 B1 B2 B3 -57.8(7) . . . . ?
B4 B1 B2 B5 56.9(6) . . . . ?
B4 B1 B2 B6 -32.3(9) . . . . ?
B4 B1 B2 B9 33.1(9) . . . . ?
B4 B1 B3 B2 115.5(7) . . . . ?
B4 B1 B3 B6 89.8(8) . . . . ?
B4 B1 B3 B7 23.9(7) . . . . ?
B4 B1 B5 B2 -115.8(7) . . . . ?
B4 B1 B5 B8 -25.2(7) . . . . ?
B4 B1 B5 B9 -92.0(8) . . . . ?
B4 B3 B6 Pb2 -124.7(6) . . . . ?
B4 B3 B6 B2 84.0(7) . . . . ?
B4 B3 B6 B7 -44.3(6) . . . . ?
B4 B3 B6 B9 40.1(8) . . . . ?
B4 B3 B6 B10 -20.8(9) . . . . ?
B4 B3 B7 Pb2 -156.3(5) . . . . ?
B4 B3 B7 B6 127.7(7) . . . . ?
B4 B3 B7 B8 45.0(6) . . . . ?
B4 B3 B7 B10 104.4(8) . . . . ?
B4 B5 B8 Pb1 152.8(5) . . . . ?
B4 B5 B8 B7 -44.6(6) . . . . ?
B4 B5 B8 B9 -127.8(7) . . . . ?
B4 B5 B8 B10 -105.0(8) . . . . ?
B4 B5 B9 Pb1 122.4(6) . . . . ?
B4 B5 B9 B2 -82.3(7) . . . . ?
B4 B5 B9 B6 -36.4(9) . . . . ?
B4 B5 B9 B8 44.6(6) . . . . ?
B4 B5 B9 B10 22.7(9) . . . . ?
B4 B7 B8 Pb1 128(2) . . . . ?
B4 B7 B8 B5 44.9(6) . . . . ?
B4 B7 B8 B9 103.4(7) . . . . ?
B4 B7 B8 B10 155.1(8) . . . . ?
B4 B7 B10 B6 90.8(8) . . . . ?
B4 B7 B10 B8 -23.3(7) . . . . ?
B4 B7 B10 B9 34.3(9) . . . . ?
B4 B8 B9 Pb1 -127.9(6) . . . . ?
B4 B8 B9 B2 1.6(8) . . . . ?
B4 B8 B9 B5 -44.6(6) . . . . ?
B4 B8 B9 B6 61.1(7) . . . . ?
B4 B8 B9 B10 110.8(7) . . . . ?
B4 B8 B10 B6 -33.5(9) . . . . ?
B4 B8 B10 B7 23.5(7) . . . . ?
B4 B8 B10 B9 -89.6(8) . . . . ?
B5 B1 B2 O1 124.4(9) . . . . ?
B5 B1 B2 B3 -114.8(8) . . . . ?
B5 B1 B2 B6 -89.2(8) . . . . ?
B5 B1 B2 B9 -23.8(7) . . . . ?
B5 B1 B3 B2 57.9(6) . . . . ?
B5 B1 B3 B4 -57.6(6) . . . . ?
B5 B1 B3 B6 32.2(9) . . . . ?
B5 B1 B3 B7 -33.7(9) . . . . ?
B5 B1 B4 B3 114.5(7) . . . . ?
B5 B1 B4 B7 90.7(7) . . . . ?
B5 B1 B4 B8 25.3(7) . . . . ?
B5 B2 B3 Pb2 135.3(6) . . . . ?
B5 B2 B3 B1 -49.4(7) . . . . ?
B5 B2 B3 B4 -0.2(7) . . . . ?
B5 B2 B3 B6 103.2(7) . . . . ?
B5 B2 B3 B7 58.7(7) . . . . ?
B5 B2 B6 Pb2 -120.2(6) . . . . ?
B5 B2 B6 B3 -82.8(7) . . . . ?
B5 B2 B6 B7 -39.3(7) . . . . ?
B5 B2 B6 B9 44.7(6) . . . . ?
B5 B2 B6 B10 20.5(8) . . . . ?
B5 B2 B9 Pb1 32.5(6) . . . . ?
B5 B2 B9 B6 -126.5(7) . . . . ?
B5 B2 B9 B8 -44.8(6) . . . . ?
B5 B2 B9 B10 -103.0(8) . . . . ?
B5 B4 B7 Pb2 113.7(7) . . . . ?
B5 B4 B7 B3 82.4(7) . . . . ?
B5 B4 B7 B6 37.5(8) . . . . ?
B5 B4 B7 B8 -44.5(6) . . . . ?
B5 B4 B7 B10 -21.8(10) . . . . ?
B5 B4 B8 Pb1 -35.1(6) . . . . ?
B5 B4 B8 B7 127.4(7) . . . . ?
B5 B4 B8 B9 43.8(6) . . . . ?
B5 B4 B8 B10 104.4(8) . . . . ?
B5 B8 B9 Pb1 -83.3(5) . . . . ?
B5 B8 B9 B2 46.1(6) . . . . ?
B5 B8 B9 B6 105.6(7) . . . . ?
B5 B8 B9 B10 155.3(8) . . . . ?
B5 B8 B10 B6 33.1(9) . . . . ?
B5 B8 B10 B7 90.0(8) . . . . ?
B5 B8 B10 B9 -23.0(7) . . . . ?
B5 B9 B10 B6 -91.6(8) . . . . ?
B5 B9 B10 B7 -34.4(9) . . . . ?
B5 B9 B10 B8 22.7(7) . . . . ?
B6 B2 B3 Pb2 32.1(6) . . . . ?
B6 B2 B3 B1 -152.5(8) . . . . ?
B6 B2 B3 B4 -103.4(7) . . . . ?
B6 B2 B3 B7 -44.4(6) . . . . ?
B6 B2 B5 Pb1 -74.7(7) . . . . ?
B6 B2 B5 B1 108.7(7) . . . . ?
B6 B2 B5 B4 59.9(7) . . . . ?
B6 B2 B5 B8 0.7(8) . . . . ?
B6 B2 B5 B9 -45.4(6) . . . . ?
B6 B2 B9 Pb1 159.0(8) . . . . ?
B6 B2 B9 B5 126.5(7) . . . . ?
B6 B2 B9 B8 81.8(7) . . . . ?
B6 B2 B9 B10 23.5(7) . . . . ?
B6 B3 B4 B1 -109.4(7) . . . . ?
B6 B3 B4 B5 -59.3(7) . . . . ?
B6 B3 B4 B7 44.7(6) . . . . ?
B6 B3 B4 B8 -0.4(8) . . . . ?
B6 B3 B7 Pb2 76.0(4) . . . . ?
B6 B3 B7 B4 -127.7(7) . . . . ?
B6 B3 B7 B8 -82.7(6) . . . . ?
B6 B3 B7 B10 -23.3(7) . . . . ?
B6 B7 B8 Pb1 23(2) . . . . ?
B6 B7 B8 B4 -105.1(7) . . . . ?
B6 B7 B8 B5 -60.2(7) . . . . ?
B6 B7 B8 B9 -1.7(7) . . . . ?
B6 B7 B8 B10 50.0(6) . . . . ?
B6 B7 B10 B8 -114.1(7) . . . . ?
B6 B7 B10 B9 -56.6(6) . . . . ?
B6 B9 B10 B7 57.3(6) . . . . ?
B6 B9 B10 B8 114.3(7) . . . . ?
B7 B3 B4 B1 -154.2(7) . . . . ?
B7 B3 B4 B5 -104.0(7) . . . . ?
B7 B3 B4 B8 -45.1(6) . . . . ?
B7 B3 B6 Pb2 -80.4(5) . . . . ?
B7 B3 B6 B2 128.3(7) . . . . ?
B7 B3 B6 B9 84.3(7) . . . . ?
B7 B3 B6 B10 23.5(7) . . . . ?
B7 B4 B5 Pb1 76.5(7) . . . . ?
B7 B4 B5 B1 -107.9(8) . . . . ?
B7 B4 B5 B2 -59.0(8) . . . . ?
B7 B4 B5 B8 44.8(6) . . . . ?
B7 B4 B5 B9 -0.8(9) . . . . ?
B7 B4 B8 Pb1 -162.5(7) . . . . ?
B7 B4 B8 B5 -127.4(7) . . . . ?
B7 B4 B8 B9 -83.6(7) . . . . ?
B7 B4 B8 B10 -23.0(7) . . . . ?
B7 B6 B9 Pb1 -26.8(18) . . . . ?
B7 B6 B9 B2 102.9(7) . . . . ?
B7 B6 B9 B5 56.4(8) . . . . ?
B7 B6 B9 B8 -1.7(7) . . . . ?
B7 B6 B9 B10 -51.0(6) . . . . ?
B7 B6 B10 B8 56.5(6) . . . . ?
B7 B6 B10 B9 113.4(7) . . . . ?
B7 B8 B9 Pb1 172.8(6) . . . . ?
B7 B8 B9 B2 -57.8(7) . . . . ?
B7 B8 B9 B5 -103.9(7) . . . . ?
B7 B8 B9 B6 1.7(7) . . . . ?
B7 B8 B9 B10 51.4(6) . . . . ?
B7 B8 B10 B6 -56.9(6) . . . . ?
B7 B8 B10 B9 -113.0(7) . . . . ?
B8 B4 B5 Pb1 31.7(6) . . . . ?
B8 B4 B5 B1 -152.7(8) . . . . ?
B8 B4 B5 B2 -103.7(7) . . . . ?
B8 B4 B5 B9 -45.5(7) . . . . ?
B8 B4 B7 Pb2 158.2(7) . . . . ?
B8 B4 B7 B3 126.9(6) . . . . ?
B8 B4 B7 B6 82.0(6) . . . . ?
B8 B4 B7 B10 22.6(7) . . . . ?
B8 B5 B9 Pb1 77.9(5) . . . . ?
B8 B5 B9 B2 -126.8(7) . . . . ?
B8 B5 B9 B6 -81.0(7) . . . . ?
B8 B5 B9 B10 -21.9(7) . . . . ?
B8 B7 B10 B6 114.1(7) . . . . ?
B8 B7 B10 B9 57.6(6) . . . . ?
B8 B9 B10 B6 -114.3(7) . . . . ?
B8 B9 B10 B7 -57.1(6) . . . . ?
B9 B2 B3 Pb2 77.0(7) . . . . ?
B9 B2 B3 B1 -107.6(8) . . . . ?
B9 B2 B3 B4 -58.5(7) . . . . ?
B9 B2 B3 B6 44.9(6) . . . . ?
B9 B2 B3 B7 0.5(8) . . . . ?
B9 B2 B5 Pb1 -29.4(6) . . . . ?
B9 B2 B5 B1 154.1(8) . . . . ?
B9 B2 B5 B4 105.2(7) . . . . ?
B9 B2 B5 B8 46.0(6) . . . . ?
B9 B2 B6 Pb2 -164.9(7) . . . . ?
B9 B2 B6 B3 -127.5(7) . . . . ?
B9 B2 B6 B7 -84.0(7) . . . . ?
B9 B2 B6 B10 -24.3(7) . . . . ?
B9 B5 B8 Pb1 -79.4(4) . . . . ?
B9 B5 B8 B4 127.8(7) . . . . ?
B9 B5 B8 B7 83.2(7) . . . . ?
B9 B5 B8 B10 22.8(7) . . . . ?
B9 B6 B7 Pb2 173.3(6) . . . . ?
B9 B6 B7 B3 -102.3(7) . . . . ?
B9 B6 B7 B4 -57.2(7) . . . . ?
B9 B6 B7 B8 1.8(7) . . . . ?
B9 B6 B7 B10 51.9(6) . . . . ?
B9 B6 B10 B7 -113.4(7) . . . . ?
B9 B6 B10 B8 -56.9(6) . . . . ?
B9 B8 B10 B6 56.1(6) . . . . ?
B9 B8 B10 B7 113.0(7) . . . . ?
B10 B6 B7 Pb2 121.3(6) . . . . ?
B10 B6 B7 B3 -154.2(8) . . . . ?
B10 B6 B7 B4 -109.1(8) . . . . ?
B10 B6 B7 B8 -50.2(6) . . . . ?
B10 B6 B9 Pb1 24.2(16) . . . . ?
B10 B6 B9 B2 153.9(7) . . . . ?
B10 B6 B9 B5 107.4(8) . . . . ?
B10 B6 B9 B8 49.3(6) . . . . ?
B10 B7 B8 Pb1 -27(2) . . . . ?
B10 B7 B8 B4 -155.1(8) . . . . ?
B10 B7 B8 B5 -110.2(7) . . . . ?
B10 B7 B8 B9 -51.7(6) . . . . ?
B10 B8 B9 Pb1 121.3(5) . . . . ?
B10 B8 B9 B2 -109.2(7) . . . . ?
B10 B8 B9 B5 -155.3(8) . . . . ?
B10 B8 B9 B6 -49.7(6) . . . . ?
